data_4335573
loop_
_publ_author_name
'Masooma Ibrahim'
'Yixian Xiang'
'Bassem S. Bassil'
'Yanhua Lan'
'Annie K. Powell'
'Pedro de Oliveira'
'Bineta Keita'
'Ulrich Kortz'

_publ_contact_author_address
;
Jacobs University, School of Engineering and Science, 
P.O. Box 750 561, 28725 Bremen, Germany
;
_publ_contact_author_email u.kortz@jacobs-university.de
_publ_contact_author_fax '+49 421 200 3229'
_publ_contact_author_name 'Ulrich Kortz '
_publ_contact_author_phone '+49 421 200 3235'
_publ_section_title
;
 Synthesis, Magnetism, and Electrochemistry of the Ni14- and
 Ni5-Containing Heteropolytungstates
 [Ni14(OH)6(H2O)10(HPO4)4(P2W15O56)4]34- and
 [Ni5(OH)4(H2O)4(\b-GeW9O34)(\b-GeW8O30(OH))]13-
;
_journal_name_full 'Inorganic Chemistry'
_journal_page_first 8399
_journal_page_last 8408
_journal_paper_doi 10.1021/ic400943j
_journal_volume 52
_journal_year 2013
_chemical_formula_sum 'Ge4 H154 K26 Ni10 O210 W34'
_chemical_formula_weight 11660.19
_chemical_name_systematic
; 
 ? 
;
_space_group_IT_number 2
_symmetry_cell_setting triclinic
_symmetry_space_group_name_Hall '-P 1'
_symmetry_space_group_name_H-M 'P -1'
_atom_sites_solution_primary direct
_atom_sites_solution_secondary difmap
_audit_creation_method SHELXL-97
_cell_angle_alpha 81.7470(10)
_cell_angle_beta 73.8930(10)
_cell_angle_gamma 85.1010(10)
_cell_formula_units_Z 2
_cell_length_a 18.4924(4)
_cell_length_b 21.8208(4)
_cell_length_c 25.2971(6)
_cell_measurement_reflns_used 9982
_cell_measurement_temperature 173(2)
_cell_measurement_theta_max 25.26
_cell_measurement_theta_min 2.81
_cell_volume 9694.4(4)
_computing_cell_refinement 'Bruker SAINT'
_computing_data_collection 'Bruker APEX2'
_computing_data_reduction 'Bruker SAINT'
_computing_molecular_graphics 'Bruker SHELXTL'
_computing_publication_material 'Bruker SHELXTL'
_computing_structure_refinement 'SHELXL-97 (Sheldrick, 2008)'
_computing_structure_solution 'SHELXS-97 (Sheldrick, 2008)'
_diffrn_ambient_temperature 173(2)
_diffrn_measured_fraction_theta_full 0.985
_diffrn_measured_fraction_theta_max 0.985
_diffrn_measurement_device_type 'Bruker APEX-II CCD'
_diffrn_measurement_method '\f and \w scans'
_diffrn_radiation_monochromator graphite
_diffrn_radiation_source 'fine-focus sealed tube'
_diffrn_radiation_type MoK\a
_diffrn_radiation_wavelength 0.71073
_diffrn_reflns_av_R_equivalents 0.1227
_diffrn_reflns_av_sigmaI/netI 0.0868
_diffrn_reflns_limit_h_max 23
_diffrn_reflns_limit_h_min -23
_diffrn_reflns_limit_k_max 27
_diffrn_reflns_limit_k_min -27
_diffrn_reflns_limit_l_max 31
_diffrn_reflns_limit_l_min -31
_diffrn_reflns_number 230290
_diffrn_reflns_theta_full 26.37
_diffrn_reflns_theta_max 26.37
_diffrn_reflns_theta_min 3.40
_exptl_absorpt_coefficient_mu 22.319
_exptl_absorpt_correction_T_max 0.2498
_exptl_absorpt_correction_T_min 0.0952
_exptl_absorpt_correction_type multi-scan
_exptl_absorpt_process_details SADABS
_exptl_crystal_colour green
_exptl_crystal_density_diffrn 3.995
_exptl_crystal_description block
_exptl_crystal_F_000 10504
_exptl_crystal_size_max 0.20
_exptl_crystal_size_mid 0.16
_exptl_crystal_size_min 0.09
_refine_diff_density_max 4.324
_refine_diff_density_min -2.384
_refine_diff_density_rms 0.429
_refine_ls_extinction_method none
_refine_ls_goodness_of_fit_ref 1.004
_refine_ls_matrix_type full
_refine_ls_number_parameters 1462
_refine_ls_number_reflns 39077
_refine_ls_number_restraints 0
_refine_ls_restrained_S_all 1.004
_refine_ls_R_factor_all 0.0879
_refine_ls_R_factor_gt 0.0529
_refine_ls_shift/su_max 0.001
_refine_ls_shift/su_mean 0.000
_refine_ls_structure_factor_coef Fsqd
_refine_ls_weighting_details 'calc w=1/[\s^2^(Fo^2^)+(0.0700P)^2^+200.0000P] where P=(Fo^2^+2Fc^2^)/3'
_refine_ls_weighting_scheme calc
_refine_ls_wR_factor_gt 0.1331
_refine_ls_wR_factor_ref 0.1566
_reflns_number_gt 27241
_reflns_number_total 39077
_reflns_threshold_expression >2sigma(I)
_cod_data_source_file ic400943j_si_003.cif
_cod_data_source_block mi146
_cod_original_formula_sum 'H154 Ge4 K26 Ni10 O210 W34'
_cod_database_code 4335573

loop_
_symmetry_equiv_pos_as_xyz
'x, y, z'
'-x, -y, -z'

loop_
_atom_site_label
_atom_site_type_symbol
_atom_site_fract_x
_atom_site_fract_y
_atom_site_fract_z
_atom_site_U_iso_or_equiv
_atom_site_adp_type
_atom_site_occupancy
_atom_site_symmetry_multiplicity
_atom_site_calc_flag
_atom_site_refinement_flags
Ge1 Ge 0.48163(10) 0.06105(8) 0.72944(8) 0.0194(4) Uani 1 1 d .
Ge2 Ge 0.08804(9) 0.05841(8) 0.72820(8) 0.0177(4) Uani 1 1 d .
Ge3 Ge -0.17723(11) -0.42462(9) 0.81382(9) 0.0255(4) Uani 1 1 d .
Ge4 Ge 0.23363(10) -0.40404(8) 0.70704(8) 0.0220(4) Uani 1 1 d .
W1 W 0.67202(4) -0.00634(3) 0.68840(3) 0.02362(16) Uani 1 1 d .
W2 W 0.61408(4) 0.10785(3) 0.79453(3) 0.02263(16) Uani 1 1 d .
W3 W 0.48652(4) -0.09453(3) 0.78201(4) 0.02675(17) Uani 1 1 d .
W4 W 0.45424(4) 0.00533(3) 0.87299(3) 0.02619(17) Uani 1 1 d .
W5 W 0.44139(4) 0.17507(3) 0.82503(3) 0.02231(16) Uani 1 1 d .
W6 W 0.55311(4) 0.20932(3) 0.69777(3) 0.02100(15) Uani 1 1 d .
W7 W 0.60674(4) 0.09709(3) 0.59681(3) 0.02131(15) Uani 1 1 d .
W8 W 0.54321(4) -0.04531(3) 0.62952(3) 0.02277(16) Uani 1 1 d .
W9 W 0.08991(4) 0.22393(3) 0.68595(3) 0.02054(15) Uani 1 1 d .
W10 W -0.04981(4) 0.04242(3) 0.65427(3) 0.02096(15) Uani 1 1 d .
W11 W 0.11241(4) -0.04083(3) 0.62512(3) 0.02004(15) Uani 1 1 d .
W12 W 0.12224(4) 0.13043(3) 0.58748(3) 0.02151(15) Uani 1 1 d .
W13 W -0.01603(4) -0.07740(3) 0.74719(3) 0.02002(15) Uani 1 1 d .
W14 W -0.08748(4) 0.14626(3) 0.76568(3) 0.02118(15) Uani 1 1 d .
W15 W -0.05207(4) 0.02544(3) 0.85617(3) 0.02050(15) Uani 1 1 d .
W16 W 0.04190(4) 0.15671(3) 0.83446(3) 0.02130(15) Uani 1 1 d .
W17 W 0.13461(4) -0.06814(3) 0.82245(3) 0.01950(15) Uani 1 1 d .
W18 W -0.33324(4) -0.50193(4) 0.91138(4) 0.0357(2) Uani 1 1 d .
W19 W -0.36066(5) -0.35228(4) 0.82188(4) 0.0404(2) Uani 1 1 d .
W20 W -0.19151(4) -0.41721(4) 0.95660(4) 0.02877(18) Uani 1 1 d .
W21 W -0.20267(4) -0.28810(4) 0.87420(4) 0.03170(19) Uani 1 1 d .
W22 W -0.21256(4) -0.28714(4) 0.72858(4) 0.0340(2) Uani 1 1 d .
W23 W -0.26923(5) -0.41943(4) 0.70703(4) 0.0408(2) Uani 1 1 d .
W24 W -0.23965(5) -0.56515(4) 0.79448(4) 0.0366(2) Uani 1 1 d .
W25 W -0.16212(4) -0.56854(3) 0.89940(3) 0.02718(17) Uani 1 1 d .
W26 W 0.24250(5) -0.55503(3) 0.66277(4) 0.02921(18) Uani 1 1 d .
W27 W 0.23274(5) -0.43146(3) 0.56989(3) 0.03062(18) Uani 1 1 d .
W28 W 0.40623(4) -0.49673(3) 0.69650(4) 0.03188(19) Uani 1 1 d .
W29 W 0.34796(4) -0.40767(3) 0.79996(4) 0.02847(18) Uani 1 1 d .
W30 W 0.25563(4) -0.53474(3) 0.80365(4) 0.02708(17) Uani 1 1 d .
W31 W 0.39500(4) -0.35821(3) 0.59282(4) 0.03057(19) Uani 1 1 d .
W32 W 0.23277(4) -0.27262(3) 0.60825(3) 0.02452(16) Uani 1 1 d .
W33 W 0.33619(4) -0.27034(3) 0.69829(4) 0.02594(17) Uani 1 1 d .
W34 W 0.16240(4) -0.31244(3) 0.81829(3) 0.02330(16) Uani 1 1 d .
Ni1 Ni 0.35932(12) 0.17007(10) 0.71069(10) 0.0204(5) Uani 1 1 d .
Ni2 Ni 0.40500(12) 0.07983(10) 0.62180(10) 0.0207(5) Uani 1 1 d .
Ni3 Ni 0.21642(12) 0.05828(10) 0.79778(10) 0.0204(5) Uani 1 1 d .
Ni4 Ni 0.24199(12) 0.13545(10) 0.65830(10) 0.0205(5) Uani 1 1 d .
Ni5 Ni 0.25042(12) -0.02801(10) 0.70472(10) 0.0198(5) Uani 1 1 d .
Ni6 Ni -0.04328(14) -0.52101(11) 0.76166(11) 0.0281(5) Uani 1 1 d .
Ni7 Ni -0.06689(14) -0.40291(11) 0.68440(11) 0.0292(6) Uani 1 1 d .
Ni8 Ni 0.09205(14) -0.46466(11) 0.67642(10) 0.0260(5) Uani 1 1 d .
Ni9 Ni 0.08241(13) -0.43372(10) 0.81508(10) 0.0227(5) Uani 1 1 d .
Ni10 Ni 0.07097(12) -0.31756(10) 0.72888(10) 0.0221(5) Uani 1 1 d .
O1T O 0.7591(7) -0.0398(6) 0.6926(5) 0.026(3) Uiso 1 1 d .
O2T O 0.6900(7) 0.1098(6) 0.8225(6) 0.029(3) Uiso 1 1 d .
O3A O 0.3916(7) -0.1084(6) 0.8010(6) 0.033(3) Uiso 1 1 d .
O3T O 0.5317(8) -0.1693(7) 0.7857(7) 0.041(4) Uiso 1 1 d .
O4A O 0.3584(7) -0.0138(6) 0.8923(6) 0.030(3) Uiso 1 1 d .
O4T O 0.4759(7) -0.0039(6) 0.9368(6) 0.032(3) Uiso 1 1 d .
O5T O 0.4001(7) 0.2190(6) 0.8781(5) 0.026(3) Uiso 1 1 d .
O5A O 0.3681(7) 0.1717(5) 0.7900(5) 0.025(3) Uiso 1 1 d .
O6A O 0.4673(7) 0.2068(5) 0.6790(5) 0.025(3) Uiso 1 1 d .
O6T O 0.5877(7) 0.2812(6) 0.6667(6) 0.030(3) Uiso 1 1 d .
O7A O 0.5137(6) 0.1156(5) 0.5941(5) 0.021(3) Uiso 1 1 d .
O7T O 0.6626(8) 0.1290(6) 0.5333(6) 0.036(3) Uiso 1 1 d .
O8A O 0.4560(6) -0.0079(5) 0.6206(5) 0.019(2) Uiso 1 1 d .
O8T O 0.5521(7) -0.1088(6) 0.5941(5) 0.026(3) Uiso 1 1 d .
O9T O 0.0630(7) 0.3015(6) 0.6805(6) 0.027(3) Uiso 1 1 d .
O9A O 0.1915(6) 0.2262(5) 0.6654(5) 0.021(3) Uiso 1 1 d .
O10T O -0.1228(7) 0.0593(6) 0.6237(5) 0.026(3) Uiso 1 1 d .
O1N0 O -0.0117(7) -0.2528(5) 0.7137(5) 0.024(3) Uiso 1 1 d .
O1G1 O 0.5149(6) 0.1220(5) 0.7537(5) 0.022(3) Uiso 1 1 d .
O11A O 0.1884(6) -0.0533(5) 0.6571(5) 0.022(3) Uiso 1 1 d .
O11T O 0.1445(6) -0.0833(5) 0.5704(5) 0.023(3) Uiso 1 1 d .
O1N1 O 0.3062(7) 0.2550(6) 0.7147(6) 0.028(3) Uiso 1 1 d .
O12 O 0.6653(6) 0.0563(5) 0.7348(5) 0.021(3) Uiso 1 1 d .
O12A O 0.2190(7) 0.1430(5) 0.5804(5) 0.025(3) Uiso 1 1 d .
O12N O 0.3487(6) 0.1631(5) 0.6342(5) 0.024(3) Uiso 1 1 d .
O1G2 O 0.0452(7) 0.0088(6) 0.6978(6) 0.027(3) Uiso 1 1 d .
O1N2 O 0.4074(7) 0.0835(6) 0.5385(5) 0.026(3) Uiso 1 1 d .
O12T O 0.1154(7) 0.1496(6) 0.5195(6) 0.031(3) Uiso 1 1 d .
O1N3 O 0.2757(6) 0.0821(5) 0.8494(5) 0.022(3) Uiso 1 1 d .
O13N O 0.2513(6) 0.1321(5) 0.7381(5) 0.021(3) Uiso 1 1 d .
O13 O 0.6018(7) -0.0510(6) 0.7589(6) 0.030(3) Uiso 1 1 d .
O13T O -0.0599(7) -0.1474(5) 0.7703(5) 0.025(3) Uiso 1 1 d .
O1G3 O -0.0884(7) -0.4312(6) 0.7682(5) 0.026(3) Uiso 1 1 d .
O14T O -0.1691(7) 0.1898(6) 0.7639(6) 0.029(3) Uiso 1 1 d .
O1G4 O 0.2064(7) -0.4492(5) 0.6657(5) 0.025(3) Uiso 1 1 d .
O1N5 O 0.3409(6) -0.0837(5) 0.6677(5) 0.023(3) Uiso 1 1 d .
O15T O -0.1105(7) -0.0073(6) 0.9162(6) 0.032(3) Uiso 1 1 d .
O16T O 0.0418(7) 0.2065(6) 0.8818(6) 0.030(3) Uiso 1 1 d .
O16A O 0.1267(7) 0.1114(6) 0.8330(6) 0.027(3) Uiso 1 1 d .
O1N6 O 0.0140(8) -0.6053(6) 0.7521(6) 0.035(3) Uiso 1 1 d .
O17T O 0.1180(6) -0.1324(5) 0.8726(5) 0.022(3) Uiso 1 1 d .
O17 O 0.6947(6) 0.0523(5) 0.6260(5) 0.023(3) Uiso 1 1 d .
O17A O 0.2124(6) -0.0959(5) 0.7690(5) 0.021(3) Uiso 1 1 d .
O17B O 0.1837(7) -0.0203(5) 0.8524(5) 0.025(3) Uiso 1 1 d .
O18 O 0.6397(6) -0.0643(5) 0.6528(5) 0.023(3) Uiso 1 1 d .
O18T O -0.4193(8) -0.5163(7) 0.9577(6) 0.039(3) Uiso 1 1 d .
O1N9 O 0.0057(7) -0.4762(6) 0.8830(6) 0.030(3) Uiso 1 1 d .
O19T O -0.4548(8) -0.3266(7) 0.8493(7) 0.044(4) Uiso 1 1 d .
O20A O -0.0988(7) -0.4010(6) 0.9543(6) 0.030(3) Uiso 1 1 d .
O20T O -0.2313(8) -0.4340(6) 1.0271(6) 0.035(3) Uiso 1 1 d .
O2G1 O 0.5556(6) 0.0354(5) 0.6762(5) 0.021(3) Uiso 1 1 d .
O21A O -0.1111(8) -0.2752(6) 0.8713(6) 0.038(3) Uiso 1 1 d .
O2G2 O 0.1259(6) 0.1193(5) 0.6784(5) 0.022(3) Uiso 1 1 d .
O22A O -0.1187(7) -0.3191(6) 0.7000(6) 0.030(3) Uiso 1 1 d .
O2G3 O -0.1696(7) -0.3851(6) 0.8661(6) 0.028(3) Uiso 1 1 d .
O24 O 0.5637(7) 0.0368(6) 0.8333(6) 0.029(3) Uiso 1 1 d .
O24N O 0.2923(6) 0.0477(5) 0.6479(5) 0.021(3) Uiso 1 1 d .
O2G4 O 0.2847(7) -0.3432(6) 0.6640(6) 0.028(3) Uiso 1 1 d .
O24A O -0.1449(8) -0.5492(6) 0.7538(6) 0.036(3) Uiso 1 1 d .
O25 O 0.5434(7) 0.1582(5) 0.8399(5) 0.024(3) Uiso 1 1 d .
O25A O -0.0766(7) -0.5500(6) 0.8460(6) 0.028(3) Uiso 1 1 d .
O25T O -0.1351(8) -0.6278(6) 0.9421(6) 0.036(3) Uiso 1 1 d .
O26 O 0.6320(6) 0.1801(5) 0.7380(5) 0.022(3) Uiso 1 1 d .
O26A O 0.1439(7) -0.5548(6) 0.6685(5) 0.026(3) Uiso 1 1 d .
O26T O 0.2718(8) -0.6286(6) 0.6488(6) 0.036(3) Uiso 1 1 d .
O27T O 0.2555(8) -0.4268(7) 0.4974(7) 0.042(4) Uiso 1 1 d .
O27A O 0.1343(7) -0.4465(6) 0.5904(6) 0.031(3) Uiso 1 1 d .
O28T O 0.4925(8) -0.5355(6) 0.6716(6) 0.038(3) Uiso 1 1 d .
O29T O 0.3933(8) -0.3904(6) 0.8467(6) 0.035(3) Uiso 1 1 d .
O30A O 0.1687(7) -0.4936(6) 0.8259(5) 0.026(3) Uiso 1 1 d .
O30T O 0.2446(8) -0.6015(6) 0.8511(6) 0.036(3) Uiso 1 1 d .
O3G1 O 0.4564(6) 0.0039(5) 0.7855(5) 0.021(3) Uiso 1 1 d .
O3G2 O 0.0172(6) 0.0877(5) 0.7808(5) 0.020(2) Uiso 1 1 d .
O32A O 0.1474(6) -0.2737(5) 0.6626(5) 0.023(3) Uiso 1 1 d .
O32T O 0.2129(7) -0.2137(6) 0.5606(6) 0.027(3) Uiso 1 1 d .
O32B O 0.4763(8) -0.3569(7) 0.5409(7) 0.045(4) Uiso 1 1 d .
O33A O 0.2450(6) -0.2714(5) 0.7543(5) 0.023(3) Uiso 1 1 d .
O33T O 0.3780(7) -0.2077(6) 0.7112(6) 0.028(3) Uiso 1 1 d .
O3G3 O -0.2394(7) -0.3835(6) 0.7775(5) 0.026(3) Uiso 1 1 d .
O34B O 0.1035(7) -0.3722(5) 0.8630(5) 0.024(3) Uiso 1 1 d .
O34A O 0.0953(7) -0.2684(5) 0.7870(5) 0.024(3) Uiso 1 1 d .
O3G4 O 0.2943(6) -0.4479(5) 0.7409(5) 0.023(3) Uiso 1 1 d .
O34 O 0.4959(7) -0.0761(6) 0.8531(6) 0.028(3) Uiso 1 1 d .
O34T O 0.1694(7) -0.2669(6) 0.8676(6) 0.031(3) Uiso 1 1 d .
O35N O 0.3086(6) 0.0035(5) 0.7550(5) 0.022(3) Uiso 1 1 d .
O38 O 0.4963(7) -0.0777(5) 0.7043(5) 0.024(3) Uiso 1 1 d .
O4G1 O 0.4037(6) 0.0817(5) 0.7034(5) 0.020(2) Uiso 1 1 d .
O4G2 O 0.1588(6) 0.0172(5) 0.7540(5) 0.016(2) Uiso 1 1 d .
O4G3 O -0.2168(7) -0.4957(6) 0.8451(6) 0.029(3) Uiso 1 1 d .
O4G4 O 0.1549(6) -0.3751(5) 0.7543(5) 0.020(2) Uiso 1 1 d .
O45 O 0.4256(7) 0.0920(5) 0.8632(5) 0.025(3) Uiso 1 1 d .
O56 O 0.4946(6) 0.2378(5) 0.7686(5) 0.023(3) Uiso 1 1 d .
O67 O 0.6111(7) 0.1581(5) 0.6428(5) 0.024(3) Uiso 1 1 d .
O67N O -0.0121(7) -0.4870(6) 0.6794(6) 0.029(3) Uiso 1 1 d .
O68N O 0.0600(7) -0.4878(5) 0.7623(5) 0.024(3) Uiso 1 1 d .
O78 O 0.6028(7) 0.0133(5) 0.5749(5) 0.025(3) Uiso 1 1 d .
O78N O 0.0434(7) -0.3762(6) 0.6816(5) 0.026(3) Uiso 1 1 d .
O90N O -0.0027(7) -0.3689(5) 0.7983(5) 0.024(3) Uiso 1 1 d .
O101 O 0.0142(6) -0.0105(5) 0.6070(5) 0.019(2) Uiso 1 1 d .
O102 O 0.0139(6) 0.1075(5) 0.6221(5) 0.023(3) Uiso 1 1 d .
O103 O -0.0813(6) -0.0344(5) 0.7044(5) 0.018(2) Uiso 1 1 d .
O104 O -0.0918(6) 0.0866(5) 0.7186(5) 0.023(3) Uiso 1 1 d .
O112 O 0.1411(7) 0.0418(6) 0.5911(5) 0.026(3) Uiso 1 1 d .
O113 O 0.0500(6) -0.1018(5) 0.6772(5) 0.021(3) Uiso 1 1 d .
O135 O -0.0659(6) -0.0277(5) 0.8041(5) 0.023(3) Uiso 1 1 d .
O137 O 0.0639(6) -0.0902(5) 0.7784(5) 0.021(3) Uiso 1 1 d .
O145 O -0.1243(7) 0.0827(5) 0.8286(5) 0.023(3) Uiso 1 1 d .
O146 O -0.0573(6) 0.1855(5) 0.8186(5) 0.021(3) Uiso 1 1 d .
O156 O -0.0218(6) 0.0929(5) 0.8867(5) 0.022(3) Uiso 1 1 d .
O157 O 0.0384(7) -0.0177(5) 0.8526(5) 0.025(3) Uiso 1 1 d .
O180 O -0.2947(8) -0.4413(6) 0.9419(6) 0.036(3) Uiso 1 1 d .
O184 O -0.3334(8) -0.5544(7) 0.8575(6) 0.040(3) Uiso 1 1 d .
O185 O -0.2722(7) -0.5632(6) 0.9408(6) 0.028(3) Uiso 1 1 d .
O189 O -0.3649(7) -0.4334(6) 0.8632(6) 0.030(3) Uiso 1 1 d .
O191 O -0.3118(7) -0.3277(6) 0.8739(6) 0.032(3) Uiso 1 1 d .
O192 O -0.3224(8) -0.2812(7) 0.7747(7) 0.041(4) Uiso 1 1 d .
O201 O -0.2296(8) -0.3327(6) 0.9495(6) 0.038(3) Uiso 1 1 d .
O205 O -0.1583(7) -0.4991(6) 0.9362(6) 0.028(3) Uiso 1 1 d .
O212 O -0.1910(8) -0.2736(6) 0.7950(6) 0.036(3) Uiso 1 1 d .
O223 O -0.2535(8) -0.3322(6) 0.6843(6) 0.036(3) Uiso 1 1 d .
O234 O -0.2820(8) -0.4973(7) 0.7534(7) 0.041(4) Uiso 1 1 d .
O245 O -0.1992(7) -0.6135(6) 0.8532(6) 0.032(3) Uiso 1 1 d .
O260 O 0.2294(7) -0.5602(6) 0.7430(6) 0.027(3) Uiso 1 1 d .
O267 O 0.2649(7) -0.5163(6) 0.5873(6) 0.032(3) Uiso 1 1 d .
O268 O 0.3460(7) -0.5229(6) 0.6586(6) 0.028(3) Uiso 1 1 d .
O271 O 0.3376(7) -0.4139(6) 0.5757(6) 0.032(3) Uiso 1 1 d .
O272 O 0.2128(7) -0.3445(6) 0.5809(6) 0.031(3) Uiso 1 1 d .
O280 O 0.3622(7) -0.5550(6) 0.7592(6) 0.033(3) Uiso 1 1 d .
O281 O 0.4222(7) -0.4199(6) 0.6468(6) 0.034(3) Uiso 1 1 d .
O289 O 0.4302(7) -0.4523(6) 0.7512(6) 0.029(3) Uiso 1 1 d .
O290 O 0.3095(7) -0.4859(6) 0.8390(6) 0.029(3) Uiso 1 1 d .
O293 O 0.3726(7) -0.3363(6) 0.7425(6) 0.029(3) Uiso 1 1 d .
O294 O 0.2543(7) -0.3688(6) 0.8227(6) 0.028(3) Uiso 1 1 d .
O312 O 0.3388(7) -0.2915(6) 0.5631(6) 0.032(3) Uiso 1 1 d .
O313 O 0.4139(7) -0.2957(6) 0.6364(6) 0.030(3) Uiso 1 1 d .
O323 O 0.2849(6) -0.2257(5) 0.6457(5) 0.021(3) Uiso 1 1 d .
O912 O 0.0859(7) 0.2099(5) 0.6122(5) 0.024(3) Uiso 1 1 d .
O914 O -0.0150(7) 0.1880(5) 0.7109(5) 0.024(3) Uiso 1 1 d .
O916 O 0.0835(7) 0.2053(6) 0.7640(6) 0.027(3) Uiso 1 1 d .
O24T O -0.2613(9) -0.6280(7) 0.7684(7) 0.048(4) Uiso 1 1 d .
O21T O -0.2519(9) -0.2194(7) 0.8942(7) 0.049(4) Uiso 1 1 d .
O23A O -0.1711(8) -0.4343(6) 0.6822(6) 0.039(3) Uiso 1 1 d .
O22T O -0.2104(8) -0.2119(7) 0.6929(7) 0.046(4) Uiso 1 1 d .
O193 O -0.3663(9) -0.3907(7) 0.7603(7) 0.048(4) Uiso 1 1 d .
O23T O -0.3073(9) -0.4328(8) 0.6537(8) 0.055(4) Uiso 1 1 d .
O1N7 O -0.0499(10) -0.3752(8) 0.6002(8) 0.057(5) Uiso 1 1 d .
K1 K 0.1596(2) -0.17344(17) 0.71661(17) 0.0250(8) Uani 1 1 d .
K2 K 0.0430(3) -0.1883(2) 0.6037(2) 0.0358(10) Uani 1 1 d .
K3 K 0.3005(3) -0.1137(2) 0.57383(19) 0.0338(10) Uani 1 1 d .
K4 K -0.2080(2) 0.0079(2) 0.78458(19) 0.0310(9) Uani 1 1 d .
K5 K -0.0016(3) -0.2007(2) 0.8720(2) 0.0402(11) Uani 1 1 d .
K6 K 0.2838(3) -0.1884(2) 0.8261(2) 0.0457(13) Uani 1 1 d .
K7 K -0.1039(3) -0.4370(2) 1.0682(2) 0.0436(12) Uani 1 1 d .
K8 K 0.1666(3) 0.1489(2) 0.9246(2) 0.0445(12) Uani 1 1 d .
K9 K -0.0174(3) 0.2837(2) 0.9576(2) 0.0481(13) Uani 1 1 d .
K10 K 0.7684(3) 0.1542(2) 0.6612(2) 0.0414(11) Uani 1 1 d .
K11 K 0.6424(3) -0.1727(3) 0.8379(3) 0.073(2) Uani 1 1 d .
K12 K 0.6985(4) 0.2522(3) 0.7957(4) 0.077(2) Uani 1 1 d .
K13 K -0.5235(4) -0.4279(3) 0.9264(4) 0.084(2) Uani 1 1 d .
K14 K -0.2616(4) 0.0952(4) 0.9176(3) 0.082(2) Uani 1 1 d .
K15 K 0.8174(3) 0.0501(5) 0.5401(3) 0.097(3) Uani 1 1 d .
K16 K -0.3106(4) -0.3221(3) 1.0777(3) 0.077(2) Uani 1 1 d .
K17 K 0.5461(5) -0.2364(4) 0.5963(4) 0.064(2) Uani 0.70 1 d P
K18 K 0.4883(5) -0.2743(4) 0.7638(4) 0.0341(19) Uiso 0.50 1 d P
K19 K 0.3862(5) -0.3947(4) 0.4079(4) 0.041(2) Uiso 0.50 1 d P
K20 K -0.4751(6) -0.6041(5) 0.8934(5) 0.047(2) Uiso 0.50 1 d P
O1W O -0.4601(7) -0.4893(5) 0.8125(5) 0.024(3) Uiso 1 1 d .
O2W O 0.5362(7) -0.3549(5) 0.6865(5) 0.024(3) Uiso 1 1 d .
O3W O 0.4442(7) -0.0602(6) 0.5236(6) 0.034(3) Uiso 1 1 d .
O4W O -0.1108(7) 0.3116(6) 0.6878(5) 0.026(3) Uiso 1 1 d .
O5W O -0.0985(8) -0.1279(6) 0.6395(6) 0.036(3) Uiso 1 1 d .
O6W O 0.2628(7) -0.1099(6) 0.9131(6) 0.035(3) Uiso 1 1 d .
O7W O 0.7742(8) -0.1195(7) 0.7855(7) 0.043(4) Uiso 1 1 d .
O8W O 0.9048(8) 0.2175(7) 0.6213(7) 0.045(4) Uiso 1 1 d .
O9W O 0.1529(8) 0.3178(7) 0.7892(6) 0.040(3) Uiso 1 1 d .
O10W O -0.0892(9) -0.6900(7) 0.7897(7) 0.046(4) Uiso 1 1 d .
O11W O 0.1355(9) -0.6085(8) 0.5805(8) 0.055(4) Uiso 1 1 d .
O12W O -0.0058(9) 0.3150(8) 1.0548(7) 0.052(4) Uiso 1 1 d .
O13W O -0.0437(8) -0.3719(7) 1.1294(7) 0.042(4) Uiso 1 1 d .
O14W O 0.2391(9) 0.2464(8) 0.8523(8) 0.054(4) Uiso 1 1 d .
O15W O 0.2327(9) -0.3149(8) 0.9564(8) 0.055(4) Uiso 1 1 d .
O16W O 0.2803(10) 0.0068(8) 0.5211(8) 0.061(5) Uiso 1 1 d .
O17W O -0.7192(10) -0.4500(9) 0.9490(8) 0.065(5) Uiso 1 1 d .
O18W O 0.4054(9) 0.3346(8) 0.7190(8) 0.054(4) Uiso 1 1 d .
O19W O -0.4129(9) 0.0682(8) 0.9586(8) 0.054(4) Uiso 1 1 d .
O20W O 0.3671(9) -0.6276(8) 0.5315(8) 0.054(4) Uiso 1 1 d .
O21W O -0.1309(13) 0.2120(11) 1.0263(11) 0.092(7) Uiso 1 1 d .
O22W O 0.5341(13) -0.3651(11) 0.3954(10) 0.092(7) Uiso 1 1 d .
O23W O -0.1669(12) 0.1885(10) 0.9216(10) 0.087(7) Uiso 1 1 d .
O24W O 0.3927(12) -0.2607(10) 0.8627(10) 0.082(6) Uiso 1 1 d .
O25W O 0.7399(11) 0.2848(9) 0.6751(9) 0.072(5) Uiso 1 1 d .
O26W O 0.3560(11) -0.2778(9) 0.4537(9) 0.076(6) Uiso 1 1 d .
O27W O 0.0753(11) -0.2987(9) 0.5576(9) 0.076(6) Uiso 1 1 d .
O28W O -0.2631(12) -0.0299(10) 0.8940(10) 0.080(6) Uiso 1 1 d .
O29W O 0.0395(11) -0.1408(9) 0.4961(9) 0.076(6) Uiso 1 1 d .
O30W O -0.1472(10) -0.1330(8) 0.8981(8) 0.062(5) Uiso 1 1 d .
O31W O 0.6711(10) -0.1809(9) 0.5089(8) 0.064(5) Uiso 1 1 d .
O32W O -0.4315(11) -0.6802(9) 0.8055(9) 0.070(5) Uiso 1 1 d .
O33W O 0.6876(10) -0.1758(8) 0.6141(8) 0.054(4) Uiso 1 1 d .
O34W O 0.1390(11) 0.2993(9) 0.9488(9) 0.074(6) Uiso 1 1 d .
O35W O 0.5168(10) -0.2520(8) 0.4371(8) 0.057(5) Uiso 1 1 d .
O36W O 0.6124(14) -0.2216(11) 0.6797(11) 0.063(6) Uiso 0.75 1 d P
O37W O 0.7407(13) -0.1519(11) 0.5905(10) 0.057(6) Uiso 0.75 1 d P
O38W O -0.2442(17) -0.2149(14) 1.0113(13) 0.086(9) Uiso 0.75 1 d P
O39W O -0.6060(17) -0.5212(14) 0.9261(14) 0.086(9) Uiso 0.75 1 d P
O40W O 0.6095(13) -0.0962(11) 0.9250(10) 0.059(6) Uiso 0.75 1 d P
O41W O 0.4537(15) -0.1867(13) 0.9243(12) 0.077(8) Uiso 0.75 1 d P
O42W O 0.7316(15) 0.2753(13) 0.8934(12) 0.075(8) Uiso 0.75 1 d P
O43W O 0.3863(15) -0.4107(13) 0.2850(12) 0.076(8) Uiso 0.75 1 d P
O44W O 0.8073(14) 0.1812(12) 0.5467(12) 0.069(7) Uiso 0.75 1 d P
O45W O -0.3134(18) 0.1781(15) 1.0033(14) 0.097(10) Uiso 0.75 1 d P
O46W O -0.0543(14) -0.1442(11) 0.9715(11) 0.066(7) Uiso 0.75 1 d P
O47W O 0.1196(14) 0.0227(11) 0.9487(11) 0.064(7) Uiso 0.75 1 d P
O48W O 0.4045(16) -0.5463(13) 0.4186(13) 0.082(8) Uiso 0.75 1 d P
O49W O 0.4582(14) -0.2032(12) 0.5227(12) 0.069(7) Uiso 0.75 1 d P
O50W O -0.2538(12) 0.0047(10) 1.0025(10) 0.054(6) Uiso 0.75 1 d P
O51W O 0.5626(14) -0.4741(12) 0.4581(11) 0.068(7) Uiso 0.75 1 d P
O52W O -0.5772(16) -0.6176(13) 0.8461(13) 0.078(8) Uiso 0.75 1 d P
O53W O -0.4812(17) 0.1863(14) 0.9504(14) 0.089(9) Uiso 0.75 1 d P
O54W O -0.076(2) 0.0970(17) 0.9983(17) 0.065(10) Uiso 0.50 1 d P
O55W O -0.330(2) -0.1110(17) 1.0271(16) 0.061(9) Uiso 0.50 1 d P
O56W O -0.1397(17) -0.5645(14) 0.6441(14) 0.048(8) Uiso 0.50 1 d P
O57W O -0.411(2) -0.7006(17) 0.9500(17) 0.065(10) Uiso 0.50 1 d P
O58W O 0.655(2) -0.3319(17) 0.5695(16) 0.062(10) Uiso 0.50 1 d P
O59W O 0.257(2) -0.7096(19) 0.5591(18) 0.075(11) Uiso 0.50 1 d P
O60W O 0.1131(19) -0.6961(16) 0.5219(15) 0.056(9) Uiso 0.50 1 d P
O61W O 0.842(2) -0.0651(17) 0.5548(17) 0.065(10) Uiso 0.50 1 d P
O62W O -0.119(2) -0.5512(19) 1.0435(19) 0.078(12) Uiso 0.50 1 d P
O63W O -0.116(2) -0.462(2) 0.5596(19) 0.082(12) Uiso 0.50 1 d P
O64W O 0.772(2) -0.2755(19) 0.5754(19) 0.078(12) Uiso 0.50 1 d P
O65W O -0.372(2) -0.6583(18) 1.0286(17) 0.069(11) Uiso 0.50 1 d P
O66W O 0.240(2) -0.562(2) 0.478(2) 0.085(13) Uiso 0.50 1 d P
O67W O 0.186(2) -0.3112(18) 0.4425(18) 0.070(11) Uiso 0.50 1 d P
O68W O -0.424(2) -0.3658(19) 0.9979(18) 0.074(11) Uiso 0.50 1 d P
O69W O -0.0875(18) -0.2435(15) 0.5774(15) 0.052(8) Uiso 0.50 1 d P
O70W O 0.9660(17) 0.0086(16) 0.5082(15) 0.055(9) Uiso 0.50 1 d P

loop_
_atom_site_aniso_label
_atom_site_aniso_U_11
_atom_site_aniso_U_22
_atom_site_aniso_U_33
_atom_site_aniso_U_23
_atom_site_aniso_U_13
_atom_site_aniso_U_12
Ge1 0.0204(9) 0.0201(9) 0.0180(10) 0.0000(7) -0.0056(7) -0.0046(7)
Ge2 0.0176(8) 0.0181(8) 0.0169(10) -0.0018(7) -0.0039(7) -0.0013(7)
Ge3 0.0243(9) 0.0233(9) 0.0288(12) 0.0036(8) -0.0084(8) -0.0081(8)
Ge4 0.0248(9) 0.0177(9) 0.0222(11) -0.0014(8) -0.0040(8) -0.0026(7)
W1 0.0206(3) 0.0243(4) 0.0273(4) -0.0035(3) -0.0085(3) -0.0014(3)
W2 0.0210(3) 0.0238(4) 0.0243(4) -0.0013(3) -0.0077(3) -0.0052(3)
W3 0.0298(4) 0.0217(4) 0.0316(5) 0.0035(3) -0.0147(3) -0.0071(3)
W4 0.0272(4) 0.0281(4) 0.0237(4) 0.0040(3) -0.0091(3) -0.0085(3)
W5 0.0223(3) 0.0250(4) 0.0196(4) -0.0029(3) -0.0045(3) -0.0048(3)
W6 0.0219(3) 0.0203(3) 0.0202(4) -0.0011(3) -0.0041(3) -0.0050(3)
W7 0.0195(3) 0.0238(4) 0.0198(4) -0.0024(3) -0.0035(3) -0.0032(3)
W8 0.0212(3) 0.0217(3) 0.0272(4) -0.0041(3) -0.0088(3) -0.0017(3)
W9 0.0208(3) 0.0183(3) 0.0217(4) -0.0012(3) -0.0048(3) -0.0021(3)
W10 0.0212(3) 0.0212(3) 0.0215(4) -0.0011(3) -0.0075(3) -0.0030(3)
W11 0.0222(3) 0.0199(3) 0.0179(4) -0.0025(3) -0.0048(3) -0.0026(3)
W12 0.0243(4) 0.0205(3) 0.0199(4) -0.0005(3) -0.0065(3) -0.0032(3)
W13 0.0198(3) 0.0195(3) 0.0207(4) -0.0011(3) -0.0053(3) -0.0035(3)
W14 0.0192(3) 0.0203(3) 0.0231(4) -0.0021(3) -0.0042(3) -0.0013(3)
W15 0.0199(3) 0.0211(3) 0.0192(4) -0.0019(3) -0.0031(3) -0.0017(3)
W16 0.0222(3) 0.0217(3) 0.0197(4) -0.0041(3) -0.0040(3) -0.0021(3)
W17 0.0195(3) 0.0189(3) 0.0197(4) -0.0004(3) -0.0051(3) -0.0029(3)
W18 0.0255(4) 0.0342(4) 0.0442(6) 0.0108(4) -0.0094(4) -0.0103(3)
W19 0.0299(4) 0.0330(4) 0.0540(6) 0.0103(4) -0.0108(4) -0.0067(4)
W20 0.0286(4) 0.0264(4) 0.0294(5) -0.0017(3) -0.0055(3) -0.0009(3)
W21 0.0295(4) 0.0223(4) 0.0424(5) -0.0007(3) -0.0096(4) -0.0021(3)
W22 0.0279(4) 0.0306(4) 0.0427(5) 0.0112(4) -0.0141(4) -0.0076(3)
W23 0.0430(5) 0.0413(5) 0.0438(6) 0.0084(4) -0.0246(4) -0.0138(4)
W24 0.0434(5) 0.0329(4) 0.0377(5) 0.0031(4) -0.0167(4) -0.0187(4)
W25 0.0292(4) 0.0221(4) 0.0287(5) 0.0018(3) -0.0064(3) -0.0060(3)
W26 0.0371(4) 0.0191(4) 0.0274(5) -0.0035(3) -0.0013(3) -0.0032(3)
W27 0.0443(5) 0.0223(4) 0.0218(4) -0.0029(3) -0.0014(4) -0.0071(3)
W28 0.0270(4) 0.0202(4) 0.0432(5) -0.0002(3) -0.0031(4) 0.0003(3)
W29 0.0272(4) 0.0197(4) 0.0400(5) 0.0006(3) -0.0135(4) -0.0015(3)
W30 0.0297(4) 0.0188(3) 0.0314(5) 0.0001(3) -0.0076(3) -0.0017(3)
W31 0.0279(4) 0.0206(4) 0.0357(5) -0.0009(3) 0.0026(3) -0.0011(3)
W32 0.0268(4) 0.0203(3) 0.0236(4) -0.0009(3) -0.0022(3) -0.0035(3)
W33 0.0222(4) 0.0188(3) 0.0353(5) -0.0012(3) -0.0060(3) -0.0028(3)
W34 0.0255(4) 0.0188(3) 0.0259(4) -0.0020(3) -0.0073(3) -0.0026(3)
Ni1 0.0207(11) 0.0187(11) 0.0221(13) -0.0013(9) -0.0058(9) -0.0040(9)
Ni2 0.0188(11) 0.0209(11) 0.0228(13) -0.0023(9) -0.0063(9) -0.0020(9)
Ni3 0.0192(11) 0.0221(11) 0.0204(13) -0.0023(9) -0.0053(9) -0.0037(9)
Ni4 0.0189(11) 0.0232(11) 0.0186(12) -0.0006(9) -0.0041(9) -0.0025(9)
Ni5 0.0188(10) 0.0188(11) 0.0212(13) -0.0008(9) -0.0048(9) -0.0029(9)
Ni6 0.0354(13) 0.0222(12) 0.0281(14) -0.0028(10) -0.0093(11) -0.0077(10)
Ni7 0.0332(13) 0.0274(12) 0.0284(15) 0.0021(11) -0.0112(11) -0.0093(10)
Ni8 0.0331(13) 0.0227(12) 0.0224(13) -0.0032(10) -0.0066(11) -0.0052(10)
Ni9 0.0253(11) 0.0208(11) 0.0210(13) -0.0023(9) -0.0041(10) -0.0035(9)
Ni10 0.0224(11) 0.0221(11) 0.0209(13) -0.0009(9) -0.0044(10) -0.0034(9)
K1 0.029(2) 0.0220(19) 0.023(2) -0.0032(16) -0.0063(17) -0.0006(16)
K2 0.039(2) 0.033(2) 0.037(3) -0.005(2) -0.011(2) -0.0049(19)
K3 0.044(2) 0.030(2) 0.025(2) 0.0003(18) -0.003(2) -0.0103(19)
K4 0.025(2) 0.033(2) 0.034(3) -0.0040(19) -0.0080(18) 0.0002(17)
K5 0.041(3) 0.037(2) 0.044(3) -0.006(2) -0.010(2) -0.013(2)
K6 0.044(3) 0.032(2) 0.060(4) -0.001(2) -0.013(3) -0.009(2)
K7 0.057(3) 0.043(3) 0.031(3) 0.005(2) -0.016(2) -0.003(2)
K8 0.050(3) 0.052(3) 0.034(3) -0.011(2) -0.015(2) 0.000(2)
K9 0.060(3) 0.043(3) 0.036(3) -0.011(2) 0.001(2) -0.009(2)
K10 0.035(2) 0.041(3) 0.041(3) -0.001(2) -0.001(2) -0.002(2)
K11 0.053(3) 0.077(4) 0.097(6) 0.004(4) -0.041(4) -0.004(3)
K12 0.063(4) 0.054(4) 0.124(7) -0.032(4) -0.031(4) 0.005(3)
K13 0.051(4) 0.070(4) 0.114(7) 0.020(4) -0.010(4) -0.003(3)
K14 0.055(4) 0.150(7) 0.044(4) -0.021(4) -0.010(3) -0.024(4)
K15 0.040(3) 0.224(10) 0.029(3) -0.023(5) -0.016(3) 0.020(4)
K16 0.077(4) 0.060(4) 0.082(5) 0.004(4) -0.019(4) 0.030(3)
K17 0.062(5) 0.056(5) 0.072(7) -0.005(4) -0.011(5) -0.025(4)

loop_
_atom_type_symbol
_atom_type_description
_atom_type_scat_dispersion_real
_atom_type_scat_dispersion_imag
_atom_type_scat_source
O O 0.0106 0.0060 'International Tables Vol C Tables 4.2.6.8 and 6.1.1.4'
K K 0.2009 0.2494 'International Tables Vol C Tables 4.2.6.8 and 6.1.1.4'
Ni Ni 0.3393 1.1124 'International Tables Vol C Tables 4.2.6.8 and 6.1.1.4'
Ge Ge 0.1547 1.8001 'International Tables Vol C Tables 4.2.6.8 and 6.1.1.4'
W W -0.8490 6.8722 'International Tables Vol C Tables 4.2.6.8 and 6.1.1.4'
H H 0.0000 0.0000 'International Tables Vol C Tables 4.2.6.8 and 6.1.1.4'

loop_
_geom_angle_atom_site_label_1
_geom_angle_atom_site_label_2
_geom_angle_atom_site_label_3
_geom_angle
_geom_angle_site_symmetry_1
_geom_angle_site_symmetry_3
O3G1 Ge1 O2G1 111.9(6) . .
O3G1 Ge1 O4G1 108.5(5) . .
O2G1 Ge1 O4G1 108.3(6) . .
O3G1 Ge1 O1G1 106.5(6) . .
O2G1 Ge1 O1G1 107.1(5) . .
O4G1 Ge1 O1G1 114.6(5) . .
O2G2 Ge2 O3G2 109.3(5) . .
O2G2 Ge2 O4G2 110.2(5) . .
O3G2 Ge2 O4G2 111.5(5) . .
O2G2 Ge2 O1G2 109.0(6) . .
O3G2 Ge2 O1G2 106.8(5) . .
O4G2 Ge2 O1G2 109.9(5) . .
O2G3 Ge3 O1G3 107.8(6) . .
O2G3 Ge3 O4G3 107.3(6) . .
O1G3 Ge3 O4G3 114.5(6) . .
O2G3 Ge3 O3G3 110.7(6) . .
O1G3 Ge3 O3G3 108.9(6) . .
O4G3 Ge3 O3G3 107.6(6) . .
O1G4 Ge4 O4G4 110.4(5) . .
O1G4 Ge4 O3G4 109.3(6) . .
O4G4 Ge4 O3G4 111.1(6) . .
O1G4 Ge4 O2G4 108.2(6) . .
O4G4 Ge4 O2G4 110.5(6) . .
O3G4 Ge4 O2G4 107.1(6) . .
O1T W1 O17 104.1(6) . .
O1T W1 O18 100.9(5) . .
O17 W1 O18 94.6(5) . .
O1T W1 O12 98.0(5) . .
O17 W1 O12 90.5(5) . .
O18 W1 O12 158.6(5) . .
O1T W1 O13 101.1(6) . .
O17 W1 O13 154.7(5) . .
O18 W1 O13 83.7(5) . .
O12 W1 O13 82.9(5) . .
O1T W1 O2G1 175.4(5) . .
O17 W1 O2G1 74.2(5) . .
O18 W1 O2G1 75.2(5) . .
O12 W1 O2G1 86.3(4) . .
O13 W1 O2G1 81.0(5) . .
O1T W1 K4 47.7(4) . 1_655
O17 W1 K4 111.5(4) . 1_655
O18 W1 K4 142.2(4) . 1_655
O12 W1 K4 51.9(4) . 1_655
O13 W1 K4 83.3(4) . 1_655
O2G1 W1 K4 136.8(3) . 1_655
O1T W1 K10 86.0(4) . .
O17 W1 K10 48.6(4) . .
O18 W1 K10 142.8(4) . .
O12 W1 K10 48.4(4) . .
O13 W1 K10 131.2(4) . .
O2G1 W1 K10 95.7(3) . .
K4 W1 K10 66.09(10) 1_655 .
O1T W1 K15 74.8(4) . .
O17 W1 K15 32.1(4) . .
O18 W1 K15 87.5(4) . .
O12 W1 K15 107.2(4) . .
O13 W1 K15 169.4(4) . .
O2G1 W1 K15 102.5(3) . .
K4 W1 K15 100.19(11) 1_655 .
K10 W1 K15 58.80(16) . .
O2T W2 O25 99.4(6) . .
O2T W2 O24 104.5(6) . .
O25 W2 O24 90.5(5) . .
O2T W2 O26 100.6(5) . .
O25 W2 O26 87.3(5) . .
O24 W2 O26 154.8(5) . .
O2T W2 O12 97.4(5) . .
O25 W2 O12 163.0(5) . .
O24 W2 O12 87.3(5) . .
O26 W2 O12 87.5(5) . .
O2T W2 O1G1 170.9(5) . .
O25 W2 O1G1 76.4(5) . .
O24 W2 O1G1 83.7(5) . .
O26 W2 O1G1 71.3(4) . .
O12 W2 O1G1 86.6(4) . .
O2T W2 K12 58.0(4) . .
O25 W2 K12 70.7(4) . .
O24 W2 K12 149.8(4) . .
O26 W2 K12 50.9(4) . .
O12 W2 K12 117.5(3) . .
O1G1 W2 K12 113.0(3) . .
O2T W2 K4 47.6(4) . 1_655
O25 W2 K4 143.9(4) . 1_655
O24 W2 K4 85.8(4) . 1_655
O26 W2 K4 110.3(4) . 1_655
O12 W2 K4 52.7(3) . 1_655
O1G1 W2 K4 138.4(3) . 1_655
K12 W2 K4 95.69(12) . 1_655
O2T W2 K10 80.4(5) . .
O25 W2 K10 129.4(4) . .
O24 W2 K10 139.0(4) . .
O26 W2 K10 44.3(4) . .
O12 W2 K10 51.9(3) . .
O1G1 W2 K10 95.9(3) . .
K12 W2 K10 66.88(15) . .
K4 W2 K10 67.46(10) 1_655 .
O3A W3 O3T 104.3(6) . .
O3A W3 O38 95.9(6) . .
O3T W3 O38 100.5(6) . .
O3A W3 O34 99.0(6) . .
O3T W3 O34 95.5(6) . .
O38 W3 O34 154.6(5) . .
O3A W3 O3G1 88.6(5) . .
O3T W3 O3G1 164.3(5) . .
O38 W3 O3G1 86.7(5) . .
O34 W3 O3G1 73.3(5) . .
O3A W3 O13 165.7(5) . .
O3T W3 O13 89.8(6) . .
O38 W3 O13 83.8(5) . .
O34 W3 O13 76.7(5) . .
O3G1 W3 O13 77.1(4) . .
O3A W3 K11 130.2(5) . .
O3T W3 K11 42.8(5) . .
O38 W3 K11 121.9(4) . .
O34 W3 K11 60.7(4) . .
O3G1 W3 K11 121.6(3) . .
O13 W3 K11 59.7(3) . .
O3A W3 K18 77.7(5) . .
O3T W3 K18 31.6(5) . .
O38 W3 K18 86.6(4) . .
O34 W3 K18 116.5(4) . .
O3G1 W3 K18 164.1(3) . .
O13 W3 K18 116.5(3) . .
K11 W3 K18 74.00(17) . .
O4T W4 O4A 102.5(6) . .
O4T W4 O45 102.7(6) . .
O4A W4 O45 90.7(5) . .
O4T W4 O34 95.5(6) . .
O4A W4 O34 96.2(5) . .
O45 W4 O34 158.7(6) . .
O4T W4 O24 89.6(6) . .
O4A W4 O24 167.4(6) . .
O45 W4 O24 83.2(5) . .
O34 W4 O24 85.9(5) . .
O4T W4 O3G1 164.7(5) . .
O4A W4 O3G1 88.7(5) . .
O45 W4 O3G1 87.3(5) . .
O34 W4 O3G1 72.8(5) . .
O24 W4 O3G1 80.0(5) . .
O5T W5 O5A 104.4(6) . .
O5T W5 O45 101.4(6) . .
O5A W5 O45 93.0(5) . .
O5T W5 O56 100.8(5) . .
O5A W5 O56 93.2(5) . .
O45 W5 O56 154.7(5) . .
O5T W5 O25 98.4(5) . .
O5A W5 O25 157.2(5) . .
O45 W5 O25 82.3(5) . .
O56 W5 O25 82.5(5) . .
O5T W5 O1G1 170.9(5) . .
O5A W5 O1G1 83.6(5) . .
O45 W5 O1G1 82.4(5) . .
O56 W5 O1G1 74.0(5) . .
O25 W5 O1G1 73.7(5) . .
O6T W6 O6A 104.6(6) . .
O6T W6 O67 99.6(6) . .
O6A W6 O67 94.5(5) . .
O6T W6 O56 95.8(6) . .
O6A W6 O56 89.2(5) . .
O67 W6 O56 162.7(5) . .
O6T W6 O26 98.9(5) . .
O6A W6 O26 156.3(5) . .
O67 W6 O26 84.6(5) . .
O56 W6 O26 85.2(5) . .
O6T W6 O1G1 167.6(5) . .
O6A W6 O1G1 84.3(5) . .
O67 W6 O1G1 88.1(5) . .
O56 W6 O1G1 75.4(5) . .
O26 W6 O1G1 72.0(4) . .
O6T W6 K10 83.8(4) . .
O6A W6 K10 143.8(4) . .
O67 W6 K10 49.3(3) . .
O56 W6 K10 125.5(3) . .
O26 W6 K10 41.8(4) . .
O1G1 W6 K10 94.2(3) . .
O7T W7 O7A 105.4(6) . .
O7T W7 O67 101.0(6) . .
O7A W7 O67 96.4(5) . .
O7T W7 O78 96.3(6) . .
O7A W7 O78 90.9(5) . .
O67 W7 O78 158.6(5) . .
O7T W7 O17 96.2(6) . .
O7A W7 O17 157.7(5) . .
O67 W7 O17 84.5(5) . .
O78 W7 O17 81.3(5) . .
O7T W7 O2G1 165.6(5) . .
O7A W7 O2G1 85.6(5) . .
O67 W7 O2G1 86.7(5) . .
O78 W7 O2G1 73.9(5) . .
O17 W7 O2G1 72.2(4) . .
O7T W7 K15 56.5(5) . .
O7A W7 K15 156.3(4) . .
O67 W7 K15 101.8(4) . .
O78 W7 K15 77.5(4) . .
O17 W7 K15 41.2(4) . .
O2G1 W7 K15 110.2(3) . .
O7T W7 K10 84.9(4) . .
O7A W7 K10 140.5(4) . .
O67 W7 K10 44.1(4) . .
O78 W7 K10 126.4(3) . .
O17 W7 K10 45.6(3) . .
O2G1 W7 K10 92.4(3) . .
K15 W7 K10 58.83(13) . .
O8T W8 O8A 102.2(5) . .
O8T W8 O38 103.1(6) . .
O8A W8 O38 91.9(5) . .
O8T W8 O78 102.1(6) . .
O8A W8 O78 92.9(5) . .
O38 W8 O78 152.6(5) . .
O8T W8 O18 95.9(5) . .
O8A W8 O18 161.8(5) . .
O38 W8 O18 84.0(5) . .
O78 W8 O18 83.1(5) . .
O8T W8 O2G1 169.0(5) . .
O8A W8 O2G1 88.5(4) . .
O38 W8 O2G1 79.0(5) . .
O78 W8 O2G1 74.2(5) . .
O18 W8 O2G1 73.4(4) . .
O9T W9 O9A 101.9(5) . .
O9T W9 O916 101.9(6) . .
O9A W9 O916 94.0(5) . .
O9T W9 O912 96.9(6) . .
O9A W9 O912 93.0(5) . .
O916 W9 O912 158.1(5) . .
O9T W9 O914 98.8(5) . .
O9A W9 O914 159.4(5) . .
O916 W9 O914 82.3(5) . .
O912 W9 O914 83.8(5) . .
O9T W9 O2G2 170.6(5) . .
O9A W9 O2G2 78.5(4) . .
O916 W9 O2G2 87.4(5) . .
O912 W9 O2G2 73.7(5) . .
O914 W9 O2G2 81.1(4) . .
O10T W10 O102 102.7(5) . .
O10T W10 O101 101.9(5) . .
O102 W10 O101 90.1(5) . .
O10T W10 O104 97.8(5) . .
O102 W10 O104 89.1(5) . .
O101 W10 O104 160.0(5) . .
O10T W10 O103 102.5(5) . .
O102 W10 O103 154.7(5) . .
O101 W10 O103 85.3(5) . .
O104 W10 O103 86.9(5) . .
O10T W10 O1G2 174.0(5) . .
O102 W10 O1G2 82.8(5) . .
O101 W10 O1G2 75.8(5) . .
O104 W10 O1G2 84.3(5) . .
O103 W10 O1G2 72.0(4) . .
O10T W10 K4 83.3(4) . .
O102 W10 K4 136.6(4) . .
O101 W10 K4 131.2(3) . .
O104 W10 K4 47.7(3) . .
O103 W10 K4 46.8(3) . .
O1G2 W10 K4 94.2(3) . .
O10T W10 K10 38.9(4) . 1_455
O102 W10 K10 91.8(4) . 1_455
O101 W10 K10 139.9(4) . 1_455
O104 W10 K10 60.1(4) . 1_455
O103 W10 K10 107.6(3) . 1_455
O1G2 W10 K10 144.2(3) . 1_455
K4 W10 K10 65.97(10) . 1_455
O11T W11 O11A 101.6(6) . .
O11T W11 O112 102.3(6) . .
O11A W11 O112 93.5(5) . .
O11T W11 O113 98.6(5) . .
O11A W11 O113 94.6(5) . .
O112 W11 O113 155.5(5) . .
O11T W11 O101 95.4(5) . .
O11A W11 O101 163.0(5) . .
O112 W11 O101 82.0(5) . .
O113 W11 O101 83.5(5) . .
O11T W11 O1G2 167.6(5) . .
O11A W11 O1G2 88.6(5) . .
O112 W11 O1G2 83.8(5) . .
O113 W11 O1G2 73.4(5) . .
O101 W11 O1G2 74.6(5) . .
O11T W11 K1 89.1(4) . .
O11A W11 K1 50.0(4) . .
O112 W11 K1 143.5(4) . .
O113 W11 K1 48.6(3) . .
O101 W11 K1 131.9(3) . .
O1G2 W11 K1 92.3(3) . .
O11T W11 K3 51.5(4) . .
O11A W11 K3 50.9(4) . .
O112 W11 K3 94.9(4) . .
O113 W11 K3 108.1(3) . .
O101 W11 K3 145.6(3) . .
O1G2 W11 K3 139.4(3) . .
K1 W11 K3 65.28(9) . .
O11T W11 K2 51.0(4) . .
O11A W11 K2 112.7(4) . .
O112 W11 K2 144.6(4) . .
O113 W11 K2 49.3(4) . .
O101 W11 K2 78.8(3) . .
O1G2 W11 K2 118.7(3) . .
K1 W11 K2 67.41(9) . .
K3 W11 K2 84.82(10) . .
O11T W11 K15 29.6(4) . 2_656
O11A W11 K15 112.3(4) . 2_656
O112 W11 K15 74.2(4) . 2_656
O113 W11 K15 123.1(4) . 2_656
O101 W11 K15 82.4(3) . 2_656
O1G2 W11 K15 150.1(3) . 2_656
K1 W11 K15 117.47(15) . 2_656
K3 W11 K15 63.97(12) . 2_656
K2 W11 K15 73.99(17) . 2_656
O12T W12 O12A 102.3(6) . .
O12T W12 O112 101.4(6) . .
O12A W12 O112 92.2(5) . .
O12T W12 O912 96.7(6) . .
O12A W12 O912 94.4(5) . .
O112 W12 O912 158.9(5) . .
O12T W12 O102 96.9(5) . .
O12A W12 O102 160.8(5) . .
O112 W12 O102 83.4(5) . .
O912 W12 O102 83.9(5) . .
O12T W12 O2G2 172.0(5) . .
O12A W12 O2G2 78.2(5) . .
O112 W12 O2G2 86.5(5) . .
O912 W12 O2G2 75.3(5) . .
O102 W12 O2G2 82.9(5) . .
O13T W13 O137 101.1(5) . .
O13T W13 O135 102.6(5) . .
O137 W13 O135 88.7(5) . .
O13T W13 O103 100.8(5) . .
O137 W13 O103 158.1(5) . .
O135 W13 O103 86.8(5) . .
O13T W13 O113 96.6(5) . .
O137 W13 O113 89.8(5) . .
O135 W13 O113 160.7(5) . .
O103 W13 O113 87.5(5) . .
O13T W13 O1G2 167.5(5) . .
O137 W13 O1G2 85.0(5) . .
O135 W13 O1G2 88.4(5) . .
O103 W13 O1G2 73.5(4) . .
O113 W13 O1G2 72.3(5) . .
O13T W13 K1 85.2(4) . .
O137 W13 K1 46.9(4) . .
O135 W13 K1 135.3(4) . .
O103 W13 K1 135.5(4) . .
O113 W13 K1 48.1(3) . .
O1G2 W13 K1 91.2(3) . .
O13T W13 K4 89.3(4) . .
O137 W13 K4 134.5(4) . .
O135 W13 K4 45.9(4) . .
O103 W13 K4 46.0(4) . .
O113 W13 K4 133.2(3) . .
O1G2 W13 K4 94.2(3) . .
K1 W13 K4 174.49(9) . .
O13T W13 K5 50.6(4) . .
O137 W13 K5 54.1(4) . .
O135 W13 K5 83.4(4) . .
O103 W13 K5 146.1(3) . .
O113 W13 K5 111.0(4) . .
O1G2 W13 K5 138.2(3) . .
K1 W13 K5 67.76(10) . .
K4 W13 K5 108.37(10) . .
O14T W14 O914 103.5(6) . .
O14T W14 O104 99.8(5) . .
O914 W14 O104 91.8(5) . .
O14T W14 O146 99.5(5) . .
O914 W14 O146 88.3(5) . .
O104 W14 O146 160.1(5) . .
O14T W14 O145 101.4(6) . .
O914 W14 O145 154.8(5) . .
O104 W14 O145 87.2(5) . .
O146 W14 O145 84.3(5) . .
O14T W14 O3G2 172.3(5) . .
O914 W14 O3G2 81.8(5) . .
O104 W14 O3G2 85.5(5) . .
O146 W14 O3G2 74.8(4) . .
O145 W14 O3G2 73.1(4) . .
O14T W14 K4 84.8(4) . .
O914 W14 K4 138.5(4) . .
O104 W14 K4 46.8(4) . .
O146 W14 K4 131.0(4) . .
O145 W14 K4 47.4(3) . .
O3G2 W14 K4 94.9(3) . .
O15T W15 O157 104.0(6) . .
O15T W15 O156 97.1(6) . .
O157 W15 O156 92.1(5) . .
O15T W15 O135 100.5(6) . .
O157 W15 O135 86.4(5) . .
O156 W15 O135 162.2(5) . .
O15T W15 O145 99.5(6) . .
O157 W15 O145 156.1(5) . .
O156 W15 O145 89.4(5) . .
O135 W15 O145 85.0(5) . .
O15T W15 O3G2 168.9(5) . .
O157 W15 O3G2 83.9(5) . .
O156 W15 O3G2 74.5(5) . .
O135 W15 O3G2 87.7(4) . .
O145 W15 O3G2 73.5(4) . .
O15T W15 K4 87.5(4) . .
O157 W15 K4 130.8(4) . .
O156 W15 K4 134.5(4) . .
O135 W15 K4 44.4(3) . .
O145 W15 K4 45.4(3) . .
O3G2 W15 K4 93.2(3) . .
O15T W15 K14 57.8(5) . .
O157 W15 K14 160.6(4) . .
O156 W15 K14 84.4(4) . .
O135 W15 K14 102.6(4) . .
O145 W15 K14 43.2(4) . .
O3G2 W15 K14 113.3(3) . .
K4 W15 K14 60.09(11) . .
O16T W16 O16A 101.8(6) . .
O16T W16 O916 103.0(6) . .
O16A W16 O916 93.9(6) . .
O16T W16 O156 97.8(6) . .
O16A W16 O156 93.2(5) . .
O916 W16 O156 156.1(5) . .
O16T W16 O146 98.7(5) . .
O16A W16 O146 159.3(5) . .
O916 W16 O146 83.5(5) . .
O156 W16 O146 81.9(5) . .
O16T W16 O3G2 168.6(5) . .
O16A W16 O3G2 86.2(5) . .
O916 W16 O3G2 84.3(5) . .
O156 W16 O3G2 73.5(4) . .
O146 W16 O3G2 73.1(4) . .
O16T W16 K8 52.4(4) . .
O16A W16 K8 50.3(4) . .
O916 W16 K8 111.1(4) . .
O156 W16 K8 90.8(3) . .
O146 W16 K8 149.1(4) . .
O3G2 W16 K8 133.4(3) . .
O17T W17 O17B 101.5(6) . .
O17T W17 O17A 102.6(5) . .
O17B W17 O17A 100.1(5) . .
O17T W17 O157 98.0(5) . .
O17B W17 O157 88.6(5) . .
O17A W17 O157 155.5(5) . .
O17T W17 O137 96.3(5) . .
O17B W17 O137 158.4(5) . .
O17A W17 O137 87.5(5) . .
O157 W17 O137 77.0(5) . .
O17T W17 O4G2 178.9(5) . .
O17B W17 O4G2 78.7(5) . .
O17A W17 O4G2 76.4(5) . .
O157 W17 O4G2 83.1(4) . .
O137 W17 O4G2 83.7(4) . .
O17T W17 K6 60.2(4) . .
O17B W17 K6 88.2(4) . .
O17A W17 K6 47.4(4) . .
O157 W17 K6 156.7(4) . .
O137 W17 K6 111.3(3) . .
O4G2 W17 K6 118.8(3) . .
O17T W17 K1 88.2(4) . .
O17B W17 K1 143.9(4) . .
O17A W17 K1 43.8(3) . .
O157 W17 K1 124.8(3) . .
O137 W17 K1 47.8(3) . .
O4G2 W17 K1 91.0(3) . .
K6 W17 K1 66.55(11) . .
O17T W17 K5 41.1(4) . .
O17B W17 K5 138.0(4) . .
O17A W17 K5 105.9(4) . .
O157 W17 K5 81.3(3) . .
O137 W17 K5 56.1(3) . .
O4G2 W17 K5 139.1(3) . .
K6 W17 K5 85.78(10) . .
K1 W17 K5 68.25(10) . .
O18T W18 O185 100.2(6) . .
O18T W18 O180 103.5(6) . .
O185 W18 O180 89.4(6) . .
O18T W18 O184 100.7(6) . .
O185 W18 O184 88.2(6) . .
O180 W18 O184 155.7(6) . .
O18T W18 O189 98.6(6) . .
O185 W18 O189 161.2(6) . .
O180 W18 O189 86.7(6) . .
O184 W18 O189 87.9(6) . .
O18T W18 O4G3 172.3(6) . .
O185 W18 O4G3 76.5(5) . .
O180 W18 O4G3 83.6(5) . .
O184 W18 O4G3 72.3(5) . .
O189 W18 O4G3 84.8(5) . .
O18T W18 K13 46.5(5) . .
O185 W18 K13 146.7(4) . .
O180 W18 K13 96.6(4) . .
O184 W18 K13 98.7(5) . .
O189 W18 K13 52.1(4) . .
O4G3 W18 K13 136.6(3) . .
O18T W18 K20 54.8(5) . .
O185 W18 K20 98.7(4) . .
O180 W18 K20 157.8(5) . .
O184 W18 K20 46.1(5) . .
O189 W18 K20 91.7(4) . .
O4G3 W18 K20 118.4(4) . .
K13 W18 K20 65.6(2) . .
O19T W19 O192 100.7(7) . .
O19T W19 O193 102.5(7) . .
O192 W19 O193 90.9(7) . .
O19T W19 O189 98.2(6) . .
O192 W19 O189 160.9(6) . .
O193 W19 O189 87.5(6) . .
O19T W19 O191 101.8(6) . .
O192 W19 O191 86.6(6) . .
O193 W19 O191 155.6(6) . .
O189 W19 O191 87.0(5) . .
O19T W19 O3G3 174.3(6) . .
O192 W19 O3G3 76.2(5) . .
O193 W19 O3G3 73.0(6) . .
O189 W19 O3G3 85.1(5) . .
O191 W19 O3G3 82.9(5) . .
O19T W19 K18 44.4(5) . 1_455
O192 W19 K18 71.7(5) . 1_455
O193 W19 K18 70.2(5) . 1_455
O189 W19 K18 125.1(4) . 1_455
O191 W19 K18 131.1(4) . 1_455
O3G3 W19 K18 129.9(4) . 1_455
O19T W19 K13 47.5(5) . .
O192 W19 K13 148.2(5) . .
O193 W19 K13 97.4(5) . .
O189 W19 K13 50.7(4) . .
O191 W19 K13 97.4(4) . .
O3G3 W19 K13 135.6(3) . .
K18 W19 K13 82.29(18) 1_455 .
O19T W19 K11 73.3(5) . 1_455
O192 W19 K11 44.4(5) . 1_455
O193 W19 K11 130.3(5) . 1_455
O189 W19 K11 142.1(4) . 1_455
O191 W19 K11 60.1(4) . 1_455
O3G3 W19 K11 106.9(3) . 1_455
K18 W19 K11 74.57(16) 1_455 1_455
K13 W19 K11 111.54(17) . 1_455
O20T W20 O20A 101.6(6) . .
O20T W20 O201 97.0(6) . .
O20A W20 O201 96.7(6) . .
O20T W20 O205 101.1(6) . .
O20A W20 O205 91.0(5) . .
O201 W20 O205 158.4(6) . .
O20T W20 O180 89.3(6) . .
O20A W20 O180 168.1(6) . .
O201 W20 O180 86.5(5) . .
O205 W20 O180 82.2(5) . .
O20T W20 O2G3 165.3(6) . .
O20A W20 O2G3 90.4(5) . .
O201 W20 O2G3 73.1(6) . .
O205 W20 O2G3 86.8(5) . .
O180 W20 O2G3 79.5(5) . .
O20T W20 K7 50.4(4) . .
O20A W20 K7 51.8(5) . .
O201 W20 K7 107.2(4) . .
O205 W20 K7 93.4(4) . .
O180 W20 K7 138.1(4) . .
O2G3 W20 K7 142.2(3) . .
O20T W20 K16 44.4(5) . .
O20A W20 K16 101.1(5) . .
O201 W20 K16 52.8(5) . .
O205 W20 K16 144.9(4) . .
O180 W20 K16 90.0(4) . .
O2G3 W20 K16 125.4(3) . .
K7 W20 K16 70.09(13) . .
O21A W21 O21T 103.5(7) . .
O21A W21 O212 96.5(6) . .
O21T W21 O212 100.3(7) . .
O21A W21 O201 97.1(6) . .
O21T W21 O201 94.1(7) . .
O212 W21 O201 157.3(6) . .
O21A W21 O2G3 88.9(6) . .
O21T W21 O2G3 163.6(6) . .
O212 W21 O2G3 88.7(5) . .
O201 W21 O2G3 73.5(5) . .
O21A W21 O191 166.5(6) . .
O21T W21 O191 90.0(6) . .
O212 W21 O191 82.1(5) . .
O201 W21 O191 80.5(5) . .
O2G3 W21 O191 77.6(5) . .
O21A W21 K11 129.4(5) . 1_455
O21T W21 K11 40.2(5) . 1_455
O212 W21 K11 68.4(4) . 1_455
O201 W21 K11 115.1(4) . 1_455
O2G3 W21 K11 135.8(3) . 1_455
O191 W21 K11 62.6(4) . 1_455
O22T W22 O22A 102.8(7) . .
O22T W22 O212 101.8(7) . .
O22A W22 O212 92.9(6) . .
O22T W22 O223 102.0(7) . .
O22A W22 O223 91.6(6) . .
O212 W22 O223 154.1(6) . .
O22T W22 O192 96.8(7) . .
O22A W22 O192 160.3(6) . .
O212 W22 O192 84.0(6) . .
O223 W22 O192 83.2(6) . .
O22T W22 O3G3 169.2(6) . .
O22A W22 O3G3 87.0(5) . .
O212 W22 O3G3 81.8(5) . .
O223 W22 O3G3 73.0(5) . .
O192 W22 O3G3 73.3(5) . .
O23T W23 O23A 105.5(8) . .
O23T W23 O234 101.6(7) . .
O23A W23 O234 92.4(6) . .
O23T W23 O223 97.5(7) . .
O23A W23 O223 88.8(6) . .
O234 W23 O223 159.7(6) . .
O23T W23 O193 98.0(7) . .
O23A W23 O193 156.3(7) . .
O234 W23 O193 85.7(6) . .
O223 W23 O193 85.2(6) . .
O23T W23 O3G3 166.8(6) . .
O23A W23 O3G3 84.6(6) . .
O234 W23 O3G3 86.1(5) . .
O223 W23 O3G3 73.8(5) . .
O193 W23 O3G3 71.7(5) . .
O24T W24 O24A 104.0(7) . .
O24T W24 O234 101.7(7) . .
O24A W24 O234 92.4(6) . .
O24T W24 O245 96.4(7) . .
O24A W24 O245 89.7(6) . .
O234 W24 O245 160.8(6) . .
O24T W24 O184 101.2(7) . .
O24A W24 O184 154.5(6) . .
O234 W24 O184 86.0(6) . .
O245 W24 O184 84.0(6) . .
O24T W24 O4G3 168.3(7) . .
O24A W24 O4G3 82.5(5) . .
O234 W24 O4G3 87.6(5) . .
O245 W24 O4G3 73.7(5) . .
O184 W24 O4G3 72.0(5) . .
O25T W25 O25A 104.2(6) . .
O25T W25 O205 101.6(6) . .
O25A W25 O205 93.1(5) . .
O25T W25 O245 100.7(6) . .
O25A W25 O245 93.1(6) . .
O205 W25 O245 154.6(6) . .
O25T W25 O185 97.5(6) . .
O25A W25 O185 158.3(6) . .
O205 W25 O185 82.8(5) . .
O245 W25 O185 82.4(5) . .
O25T W25 O4G3 170.9(5) . .
O25A W25 O4G3 83.5(5) . .
O205 W25 O4G3 82.6(5) . .
O245 W25 O4G3 73.6(5) . .
O185 W25 O4G3 74.8(5) . .
O26T W26 O26A 101.9(6) . .
O26T W26 O267 97.1(6) . .
O26A W26 O267 92.7(6) . .
O26T W26 O260 103.3(6) . .
O26A W26 O260 94.6(5) . .
O267 W26 O260 156.3(5) . .
O26T W26 O268 98.1(6) . .
O26A W26 O268 159.8(5) . .
O267 W26 O268 82.4(5) . .
O260 W26 O268 82.9(5) . .
O26T W26 O1G4 170.3(6) . .
O26A W26 O1G4 78.2(5) . .
O267 W26 O1G4 73.2(5) . .
O260 W26 O1G4 86.3(5) . .
O268 W26 O1G4 81.6(4) . .
O27T W27 O27A 102.8(6) . .
O27T W27 O267 99.6(6) . .
O27A W27 O267 94.5(6) . .
O27T W27 O272 101.6(6) . .
O27A W27 O272 92.6(6) . .
O267 W27 O272 155.5(6) . .
O27T W27 O271 97.2(6) . .
O27A W27 O271 159.9(6) . .
O267 W27 O271 83.2(5) . .
O272 W27 O271 82.1(5) . .
O27T W27 O1G4 173.6(6) . .
O27A W27 O1G4 77.4(5) . .
O267 W27 O1G4 74.1(5) . .
O272 W27 O1G4 84.7(5) . .
O271 W27 O1G4 82.8(5) . .
O28T W28 O268 103.7(6) . .
O28T W28 O280 99.8(6) . .
O268 W28 O280 89.3(6) . .
O28T W28 O281 99.5(6) . .
O268 W28 O281 91.1(6) . .
O280 W28 O281 160.0(6) . .
O28T W28 O289 100.2(6) . .
O268 W28 O289 156.1(6) . .
O280 W28 O289 84.9(5) . .
O281 W28 O289 86.7(6) . .
O28T W28 O3G4 172.5(6) . .
O268 W28 O3G4 82.0(5) . .
O280 W28 O3G4 75.2(5) . .
O281 W28 O3G4 85.1(5) . .
O289 W28 O3G4 74.0(5) . .
O29T W29 O294 102.9(6) . .
O29T W29 O290 97.9(6) . .
O294 W29 O290 90.9(5) . .
O29T W29 O289 100.1(6) . .
O294 W29 O289 156.7(6) . .
O290 W29 O289 89.6(5) . .
O29T W29 O293 100.7(6) . .
O294 W29 O293 86.5(6) . .
O290 W29 O293 161.4(5) . .
O289 W29 O293 85.6(5) . .
O29T W29 O3G4 170.3(5) . .
O294 W29 O3G4 83.5(5) . .
O290 W29 O3G4 74.5(5) . .
O289 W29 O3G4 74.2(5) . .
O293 W29 O3G4 86.9(5) . .
O29T W29 K18 58.0(5) . .
O294 W29 K18 104.6(4) . .
O290 W29 K18 153.4(4) . .
O289 W29 K18 84.4(4) . .
O293 W29 K18 43.8(4) . .
O3G4 W29 K18 127.9(3) . .
O30T W30 O30A 102.3(6) . .
O30T W30 O260 102.5(6) . .
O30A W30 O260 93.0(6) . .
O30T W30 O290 99.2(6) . .
O30A W30 O290 94.3(5) . .
O260 W30 O290 155.1(5) . .
O30T W30 O280 97.5(6) . .
O30A W30 O280 160.1(6) . .
O260 W30 O280 83.5(5) . .
O290 W30 O280 81.6(5) . .
O30T W30 O3G4 169.0(5) . .
O30A W30 O3G4 86.9(5) . .
O260 W30 O3G4 82.9(5) . .
O290 W30 O3G4 73.7(5) . .
O280 W30 O3G4 73.3(5) . .
O30T W30 K7 53.2(5) . 2_547
O30A W30 K7 50.2(4) . 2_547
O260 W30 K7 110.8(4) . 2_547
O290 W30 K7 92.0(4) . 2_547
O280 W30 K7 148.8(4) . 2_547
O3G4 W30 K7 134.1(3) . 2_547
O32B W31 O271 104.5(7) . .
O32B W31 O312 100.0(7) . .
O271 W31 O312 89.6(6) . .
O32B W31 O281 100.6(7) . .
O271 W31 O281 90.6(6) . .
O312 W31 O281 158.6(6) . .
O32B W31 O313 100.8(6) . .
O271 W31 O313 154.6(6) . .
O312 W31 O313 83.8(5) . .
O281 W31 O313 86.9(6) . .
O32B W31 O2G4 171.0(6) . .
O271 W31 O2G4 82.7(5) . .
O312 W31 O2G4 74.4(5) . .
O281 W31 O2G4 84.5(5) . .
O313 W31 O2G4 71.9(5) . .
O32B W31 K17 63.9(5) . .
O271 W31 K17 167.8(5) . .
O312 W31 K17 89.0(4) . .
O281 W31 K17 95.1(4) . .
O313 W31 K17 36.9(4) . .
O2G4 W31 K17 108.5(3) . .
O32T W32 O32A 101.9(6) . .
O32T W32 O272 102.4(6) . .
O32A W32 O272 94.5(5) . .
O32T W32 O323 99.0(5) . .
O32A W32 O323 93.8(5) . .
O272 W32 O323 154.9(5) . .
O32T W32 O312 95.4(6) . .
O32A W32 O312 162.7(6) . .
O272 W32 O312 82.5(5) . .
O323 W32 O312 82.6(5) . .
O32T W32 O2G4 167.6(5) . .
O32A W32 O2G4 88.5(5) . .
O272 W32 O2G4 83.2(5) . .
O323 W32 O2G4 73.4(5) . .
O312 W32 O2G4 74.2(5) . .
O32T W32 K1 89.4(4) . .
O32A W32 K1 48.7(4) . .
O272 W32 K1 143.2(4) . .
O323 W32 K1 49.2(3) . .
O312 W32 K1 131.6(4) . .
O2G4 W32 K1 92.6(3) . .
O32T W32 K3 51.1(4) . .
O32A W32 K3 109.3(4) . .
O272 W32 K3 146.7(4) . .
O323 W32 K3 48.7(4) . .
O312 W32 K3 81.0(4) . .
O2G4 W32 K3 119.2(3) . .
K1 W32 K3 65.16(9) . .
O32T W32 K2 50.6(4) . .
O32A W32 K2 52.5(4) . .
O272 W32 K2 94.5(4) . .
O323 W32 K2 109.3(3) . .
O312 W32 K2 144.6(4) . .
O2G4 W32 K2 140.7(3) . .
K1 W32 K2 66.28(9) . .
K3 W32 K2 82.86(10) . .
O33T W33 O33A 101.4(6) . .
O33T W33 O293 101.4(6) . .
O33A W33 O293 87.8(5) . .
O33T W33 O313 99.8(6) . .
O33A W33 O313 158.8(5) . .
O293 W33 O313 87.0(6) . .
O33T W33 O323 98.0(5) . .
O33A W33 O323 89.9(5) . .
O293 W33 O323 160.6(5) . .
O313 W33 O323 88.3(5) . .
O33T W33 O2G4 168.8(6) . .
O33A W33 O2G4 85.3(5) . .
O293 W33 O2G4 87.8(5) . .
O313 W33 O2G4 74.0(5) . .
O323 W33 O2G4 72.9(5) . .
O33T W33 K18 52.4(4) . .
O33A W33 K18 107.8(4) . .
O293 W33 K18 50.7(4) . .
O313 W33 K18 84.5(4) . .
O323 W33 K18 147.3(3) . .
O2G4 W33 K18 134.3(3) . .
O33T W33 K1 87.6(4) . .
O33A W33 K1 46.8(4) . .
O293 W33 K1 134.5(4) . .
O313 W33 K1 135.8(4) . .
O323 W33 K1 47.6(4) . .
O2G4 W33 K1 90.6(3) . .
K18 W33 K1 130.57(16) . .
O33T W33 K6 51.5(4) . .
O33A W33 K6 51.8(4) . .
O293 W33 K6 85.7(4) . .
O313 W33 K6 147.9(4) . .
O323 W33 K6 107.9(4) . .
O2G4 W33 K6 136.7(3) . .
K18 W33 K6 66.84(17) . .
K1 W33 K6 65.29(10) . .
O33T W33 K17 65.0(4) . .
O33A W33 K17 166.2(4) . .
O293 W33 K17 93.0(4) . .
O313 W33 K17 34.8(4) . .
O323 W33 K17 93.8(4) . .
O2G4 W33 K17 108.5(3) . .
K18 W33 K17 63.1(2) . .
K1 W33 K17 130.15(15) . .
K6 W33 K17 114.55(14) . .
O34T W34 O34A 102.7(6) . .
O34T W34 O34B 99.9(6) . .
O34A W34 O34B 100.5(5) . .
O34T W34 O294 95.6(6) . .
O34A W34 O294 157.6(6) . .
O34B W34 O294 88.7(5) . .
O34T W34 O33A 96.3(5) . .
O34A W34 O33A 87.3(5) . .
O34B W34 O33A 159.9(5) . .
O294 W34 O33A 77.9(5) . .
O34T W34 O4G4 178.3(5) . .
O34A W34 O4G4 78.9(5) . .
O34B W34 O4G4 79.4(5) . .
O294 W34 O4G4 82.9(5) . .
O33A W34 O4G4 84.1(4) . .
O34T W34 K1 90.9(4) . .
O34A W34 K1 42.4(4) . .
O34B W34 K1 142.9(4) . .
O294 W34 K1 125.7(4) . .
O33A W34 K1 47.7(3) . .
O4G4 W34 K1 90.6(3) . .
O34T W34 K6 42.9(4) . .
O34A W34 K6 101.1(4) . .
O34B W34 K6 140.4(4) . .
O294 W34 K6 83.6(3) . .
O33A W34 K6 53.6(3) . .
O4G4 W34 K6 137.4(3) . .
K1 W34 K6 65.78(10) . .
O34T W34 K5 61.7(4) . .
O34A W34 K5 47.1(4) . .
O34B W34 K5 85.4(4) . .
O294 W34 K5 155.1(4) . .
O33A W34 K5 112.8(3) . .
O4G4 W34 K5 119.6(3) . .
K1 W34 K5 68.66(10) . .
K6 W34 K5 85.51(10) . .
O12N Ni1 O1N1 94.2(5) . .
O12N Ni1 O4G1 81.3(5) . .
O1N1 Ni1 O4G1 173.6(5) . .
O12N Ni1 O5A 176.5(5) . .
O1N1 Ni1 O5A 88.3(5) . .
O4G1 Ni1 O5A 96.0(5) . .
O12N Ni1 O6A 93.1(5) . .
O1N1 Ni1 O6A 93.2(5) . .
O4G1 Ni1 O6A 91.6(5) . .
O5A Ni1 O6A 89.2(5) . .
O12N Ni1 O13N 83.8(5) . .
O1N1 Ni1 O13N 87.6(5) . .
O4G1 Ni1 O13N 87.4(4) . .
O5A Ni1 O13N 93.9(5) . .
O6A Ni1 O13N 176.8(5) . .
O12N Ni2 O4G1 80.7(5) . .
O12N Ni2 O8A 172.2(5) . .
O4G1 Ni2 O8A 92.4(5) . .
O12N Ni2 O1N2 96.7(5) . .
O4G1 Ni2 O1N2 176.7(5) . .
O8A Ni2 O1N2 90.3(5) . .
O12N Ni2 O7A 95.6(5) . .
O4G1 Ni2 O7A 91.0(5) . .
O8A Ni2 O7A 88.1(4) . .
O1N2 Ni2 O7A 87.2(5) . .
O12N Ni2 O24N 82.0(4) . .
O4G1 Ni2 O24N 90.3(5) . .
O8A Ni2 O24N 94.5(4) . .
O1N2 Ni2 O24N 91.4(5) . .
O7A Ni2 O24N 177.1(5) . .
O16A Ni3 O13N 88.7(5) . .
O16A Ni3 O17B 94.7(5) . .
O13N Ni3 O17B 175.2(5) . .
O16A Ni3 O4G2 94.0(5) . .
O13N Ni3 O4G2 96.3(4) . .
O17B Ni3 O4G2 80.1(5) . .
O16A Ni3 O1N3 90.8(5) . .
O13N Ni3 O1N3 93.9(5) . .
O17B Ni3 O1N3 89.4(5) . .
O4G2 Ni3 O1N3 168.8(5) . .
O16A Ni3 O35N 175.8(5) . .
O13N Ni3 O35N 89.0(5) . .
O17B Ni3 O35N 87.4(5) . .
O4G2 Ni3 O35N 82.7(4) . .
O1N3 Ni3 O35N 92.9(5) . .
O16A Ni3 K8 46.0(4) . .
O13N Ni3 K8 97.3(3) . .
O17B Ni3 K8 87.5(4) . .
O4G2 Ni3 K8 137.1(3) . .
O1N3 Ni3 K8 45.3(3) . .
O35N Ni3 K8 137.9(3) . .
O12N Ni4 O13N 85.6(5) . .
O12N Ni4 O24N 84.3(5) . .
O13N Ni4 O24N 94.1(5) . .
O12N Ni4 O2G2 171.7(5) . .
O13N Ni4 O2G2 97.9(5) . .
O24N Ni4 O2G2 102.8(4) . .
O12N Ni4 O12A 99.8(5) . .
O13N Ni4 O12A 173.1(5) . .
O24N Ni4 O12A 90.7(5) . .
O2G2 Ni4 O12A 76.2(5) . .
O12N Ni4 O9A 95.0(5) . .
O13N Ni4 O9A 88.0(5) . .
O24N Ni4 O9A 177.7(5) . .
O2G2 Ni4 O9A 77.7(4) . .
O12A Ni4 O9A 87.2(5) . .
O11A Ni5 O17A 94.3(5) . .
O11A Ni5 O1N5 90.8(5) . .
O17A Ni5 O1N5 92.5(5) . .
O11A Ni5 O4G2 93.0(5) . .
O17A Ni5 O4G2 78.1(5) . .
O1N5 Ni5 O4G2 170.2(5) . .
O11A Ni5 O24N 93.2(5) . .
O17A Ni5 O24N 171.7(5) . .
O1N5 Ni5 O24N 90.7(5) . .
O4G2 Ni5 O24N 98.2(5) . .
O11A Ni5 O35N 175.8(5) . .
O17A Ni5 O35N 86.7(5) . .
O1N5 Ni5 O35N 93.2(5) . .
O4G2 Ni5 O35N 83.3(4) . .
O24N Ni5 O35N 85.5(5) . .
O11A Ni5 K1 50.8(3) . .
O17A Ni5 K1 46.4(3) . .
O1N5 Ni5 K1 79.0(3) . .
O4G2 Ni5 K1 96.4(3) . .
O24N Ni5 K1 141.8(3) . .
O35N Ni5 K1 131.3(3) . .
O11A Ni5 K3 46.6(3) . .
O17A Ni5 K3 104.2(3) . .
O1N5 Ni5 K3 45.6(3) . .
O4G2 Ni5 K3 139.5(3) . .
O24N Ni5 K3 83.5(3) . .
O35N Ni5 K3 137.0(3) . .
K1 Ni5 K3 62.98(9) . .
O67N Ni6 O1N6 95.5(6) . .
O67N Ni6 O25A 176.6(5) . .
O1N6 Ni6 O25A 87.8(5) . .
O67N Ni6 O1G3 81.7(5) . .
O1N6 Ni6 O1G3 173.1(5) . .
O25A Ni6 O1G3 94.9(5) . .
O67N Ni6 O24A 90.8(5) . .
O1N6 Ni6 O24A 95.7(5) . .
O25A Ni6 O24A 89.9(5) . .
O1G3 Ni6 O24A 90.7(5) . .
O67N Ni6 O68N 84.0(5) . .
O1N6 Ni6 O68N 86.0(5) . .
O25A Ni6 O68N 95.2(5) . .
O1G3 Ni6 O68N 87.4(5) . .
O24A Ni6 O68N 174.7(6) . .
O67N Ni7 O22A 171.8(6) . .
O67N Ni7 O1G3 82.6(5) . .
O22A Ni7 O1G3 90.1(5) . .
O67N Ni7 O1N7 98.0(6) . .
O22A Ni7 O1N7 89.5(6) . .
O1G3 Ni7 O1N7 177.5(6) . .
O67N Ni7 O23A 94.9(5) . .
O22A Ni7 O23A 89.0(5) . .
O1G3 Ni7 O23A 91.7(5) . .
O1N7 Ni7 O23A 85.8(6) . .
O67N Ni7 O78N 81.3(5) . .
O22A Ni7 O78N 95.1(5) . .
O1G3 Ni7 O78N 90.8(5) . .
O1N7 Ni7 O78N 91.7(6) . .
O23A Ni7 O78N 175.2(5) . .
O67N Ni8 O78N 83.9(5) . .
O67N Ni8 O68N 85.4(5) . .
O78N Ni8 O68N 92.5(5) . .
O67N Ni8 O27A 98.6(5) . .
O78N Ni8 O27A 92.0(5) . .
O68N Ni8 O27A 174.3(5) . .
O67N Ni8 O1G4 172.7(5) . .
O78N Ni8 O1G4 101.8(5) . .
O68N Ni8 O1G4 98.9(5) . .
O27A Ni8 O1G4 76.7(5) . .
O67N Ni8 O26A 96.7(5) . .
O78N Ni8 O26A 178.3(5) . .
O68N Ni8 O26A 89.2(5) . .
O27A Ni8 O26A 86.3(5) . .
O1G4 Ni8 O26A 77.5(5) . .
O30A Ni9 O68N 90.2(5) . .
O30A Ni9 O1N9 93.5(5) . .
O68N Ni9 O1N9 93.0(5) . .
O30A Ni9 O34B 93.7(5) . .
O68N Ni9 O34B 174.6(5) . .
O1N9 Ni9 O34B 90.4(5) . .
O30A Ni9 O4G4 92.3(5) . .
O68N Ni9 O4G4 96.7(5) . .
O1N9 Ni9 O4G4 168.7(5) . .
O34B Ni9 O4G4 79.6(5) . .
O30A Ni9 O90N 176.0(5) . .
O68N Ni9 O90N 88.8(5) . .
O1N9 Ni9 O90N 90.4(5) . .
O34B Ni9 O90N 87.0(5) . .
O4G4 Ni9 O90N 84.0(5) . .
O30A Ni9 K7 46.7(4) . 2_547
O68N Ni9 K7 98.5(4) . 2_547
O1N9 Ni9 K7 47.4(4) . 2_547
O34B Ni9 K7 86.9(4) . 2_547
O4G4 Ni9 K7 135.9(3) . 2_547
O90N Ni9 K7 137.3(4) . 2_547
O32A Ni10 O78N 93.1(5) . .
O32A Ni10 O1N0 89.3(5) . .
O78N Ni10 O1N0 91.0(5) . .
O32A Ni10 O4G4 92.5(5) . .
O78N Ni10 O4G4 97.7(5) . .
O1N0 Ni10 O4G4 171.0(5) . .
O32A Ni10 O34A 94.3(5) . .
O78N Ni10 O34A 171.5(5) . .
O1N0 Ni10 O34A 93.3(5) . .
O4G4 Ni10 O34A 77.7(5) . .
O32A Ni10 O90N 175.7(5) . .
O78N Ni10 O90N 86.1(5) . .
O1N0 Ni10 O90N 94.9(5) . .
O4G4 Ni10 O90N 83.4(5) . .
O34A Ni10 O90N 86.2(5) . .
O32A Ni10 K1 50.6(3) . .
O78N Ni10 K1 141.4(4) . .
O1N0 Ni10 K1 77.9(3) . .
O4G4 Ni10 K1 96.5(3) . .
O34A Ni10 K1 46.9(3) . .
O90N Ni10 K1 131.1(3) . .
W1 O1T K4 106.1(5) . 1_655
W2 O2T K14 146.4(7) . 1_655
W2 O2T K4 105.9(6) . 1_655
K14 O2T K4 88.8(4) 1_655 1_655
W2 O2T K12 93.5(5) . .
K14 O2T K12 98.2(4) 1_655 .
K4 O2T K12 133.2(5) 1_655 .
W3 O3A K6 149.1(7) . .
W3 O3T K18 128.1(7) . .
W3 O3T K11 110.9(7) . .
K18 O3T K11 120.1(6) . .
W5 O5T K16 152.8(7) . 2_557
W5 O5A Ni1 138.6(7) . .
W6 O6A Ni1 140.3(7) . .
W6 O6T K19 160.9(7) . 2_656
W7 O7A Ni2 141.4(7) . .
W7 O7T K3 140.3(7) . 2_656
W7 O7T K15 97.0(6) . .
K3 O7T K15 87.2(4) 2_656 .
W8 O8A Ni2 137.4(6) . .
W8 O8T K17 149.2(7) . .
W9 O9A Ni4 110.6(5) . .
W10 O10T K15 149.5(7) . 1_455
W10 O10T K10 118.6(6) . 1_455
K15 O10T K10 90.9(4) 1_455 1_455
Ni10 O1N0 K2 108.4(5) . .
Ge1 O1G1 W6 121.3(6) . .
Ge1 O1G1 W2 122.5(6) . .
W6 O1G1 W2 97.2(4) . .
Ge1 O1G1 W5 123.1(6) . .
W6 O1G1 W5 93.5(4) . .
W2 O1G1 W5 91.6(4) . .
W11 O11A Ni5 152.2(7) . .
W11 O11A K1 101.1(5) . .
Ni5 O11A K1 95.5(5) . .
W11 O11A K3 100.4(5) . .
Ni5 O11A K3 102.6(4) . .
K1 O11A K3 86.8(3) . .
W11 O11T K15 132.0(6) . 2_656
W11 O11T K3 101.1(5) . .
K15 O11T K3 93.6(4) 2_656 .
W11 O11T K2 102.3(5) . .
K15 O11T K2 111.8(4) 2_656 .
K3 O11T K2 115.7(4) . .
W1 O12 W2 155.2(6) . .
W1 O12 K4 98.2(4) . 1_655
W2 O12 K4 95.5(4) . 1_655
W1 O12 K10 103.7(5) . .
W2 O12 K10 97.1(4) . .
K4 O12 K10 88.5(3) 1_655 .
W12 O12A Ni4 111.5(6) . .
Ni4 O12N Ni2 99.6(5) . .
Ni4 O12N Ni1 97.2(5) . .
Ni2 O12N Ni1 99.3(5) . .
Ge2 O1G2 W11 121.7(6) . .
Ge2 O1G2 W13 122.6(7) . .
W11 O1G2 W13 94.9(4) . .
Ge2 O1G2 W10 123.3(6) . .
W11 O1G2 W10 92.3(5) . .
W13 O1G2 W10 94.1(4) . .
Ni3 O1N3 K8 103.3(4) . .
Ni3 O13N Ni4 122.3(5) . .
Ni3 O13N Ni1 128.0(6) . .
Ni4 O13N Ni1 92.9(5) . .
W1 O13 W3 136.3(7) . .
W1 O13 K11 127.7(5) . .
W3 O13 K11 82.6(4) . .
W13 O13T K5 103.7(5) . .
Ge3 O1G3 Ni7 123.0(7) . .
Ge3 O1G3 Ni6 115.5(6) . .
Ni7 O1G3 Ni6 96.5(5) . .
W14 O14T K12 161.9(8) . 1_455
W14 O14T K10 109.1(6) . 1_455
K12 O14T K10 86.0(4) 1_455 1_455
Ge4 O1G4 Ni8 121.3(7) . .
Ge4 O1G4 W27 125.6(6) . .
Ni8 O1G4 W27 93.6(5) . .
Ge4 O1G4 W26 123.3(6) . .
Ni8 O1G4 W26 92.8(4) . .
W27 O1G4 W26 91.3(4) . .
Ni5 O1N5 K3 103.2(5) . .
W15 O15T K14 97.3(5) . .
W16 O16T K9 156.8(7) . .
W16 O16T K8 99.8(5) . .
K9 O16T K8 99.6(4) . .
W16 O16A Ni3 154.2(8) . .
W16 O16A K8 101.1(5) . .
Ni3 O16A K8 103.7(5) . .
W17 O17T K5 114.7(5) . .
W17 O17T K6 91.4(5) . .
K5 O17T K6 118.0(4) . .
W1 O17 W7 118.8(6) . .
W1 O17 K15 126.2(6) . .
W7 O17 K15 108.0(5) . .
W1 O17 K10 104.3(5) . .
W7 O17 K10 105.3(4) . .
K15 O17 K10 86.4(4) . .
W17 O17A Ni5 112.3(6) . .
W17 O17A K1 108.4(5) . .
Ni5 O17A K1 100.1(5) . .
W17 O17A K6 103.8(5) . .
Ni5 O17A K6 133.6(5) . .
K1 O17A K6 95.0(4) . .
W17 O17B Ni3 109.5(6) . .
W1 O18 W8 119.0(6) . .
W18 O18T K13 107.0(7) . .
W18 O18T K13 137.3(7) . 2_447
K13 O18T K13 111.3(5) . 2_447
W18 O18T K20 98.2(6) . .
K13 O18T K20 86.1(5) . .
K13 O18T K20 102.4(5) 2_447 .
Ni9 O1N9 K7 101.0(5) . 2_547
W19 O19T K18 108.7(7) . 1_455
W19 O19T K13 105.5(7) . .
K18 O19T K13 122.0(6) 1_455 .
W20 O20A K7 99.2(6) . .
W20 O20T K7 101.4(6) . .
W20 O20T K16 111.9(6) . .
K7 O20T K16 96.9(4) . .
Ge1 O2G1 W7 122.7(6) . .
Ge1 O2G1 W8 121.9(5) . .
W7 O2G1 W8 93.1(4) . .
Ge1 O2G1 W1 124.0(6) . .
W7 O2G1 W1 94.6(4) . .
W8 O2G1 W1 92.2(4) . .
W21 O21A K5 152.1(8) . .
Ge2 O2G2 Ni4 120.5(6) . .
Ge2 O2G2 W12 124.7(6) . .
Ni4 O2G2 W12 94.1(5) . .
Ge2 O2G2 W9 124.0(6) . .
Ni4 O2G2 W9 93.1(4) . .
W12 O2G2 W9 92.1(4) . .
W22 O22A Ni7 138.4(7) . .
Ge3 O2G3 W21 126.0(7) . .
Ge3 O2G3 W20 129.1(7) . .
W21 O2G3 W20 96.4(5) . .
W2 O24 W4 141.7(7) . .
Ni5 O24N Ni4 120.0(6) . .
Ni5 O24N Ni2 128.6(6) . .
Ni4 O24N Ni2 94.1(4) . .
Ge4 O2G4 W32 121.9(6) . .
Ge4 O2G4 W33 122.4(7) . .
W32 O2G4 W33 94.7(5) . .
Ge4 O2G4 W31 123.6(6) . .
W32 O2G4 W31 93.0(5) . .
W33 O2G4 W31 93.4(4) . .
W24 O24A Ni6 140.9(8) . .
W2 O25 W5 117.7(6) . .
W25 O25A Ni6 138.7(7) . .
W25 O25T K9 146.0(8) . 1_545
W2 O26 W6 119.3(5) . .
W2 O26 K10 106.4(5) . .
W6 O26 K10 109.5(5) . .
W2 O26 K12 96.9(5) . .
W6 O26 K12 126.9(5) . .
K10 O26 K12 93.9(4) . .
W26 O26A Ni8 111.3(6) . .
W27 O27T K19 135.2(7) . .
W27 O27A Ni8 112.3(7) . .
W28 O28T K19 157.3(8) . 2_646
W29 O29T K13 151.0(7) . 1_655
W29 O29T K18 95.9(6) . .
K13 O29T K18 104.1(4) 1_655 .
W30 O30A Ni9 154.6(8) . .
W30 O30A K7 101.8(5) . 2_547
Ni9 O30A K7 102.5(5) . 2_547
W30 O30T K16 144.1(7) . 2_547
W30 O30T K7 98.9(6) . 2_547
K16 O30T K7 99.4(5) 2_547 2_547
Ge1 O3G1 W3 124.3(6) . .
Ge1 O3G1 W4 129.4(6) . .
W3 O3G1 W4 97.3(5) . .
Ge2 O3G2 W15 122.9(6) . .
Ge2 O3G2 W16 121.6(5) . .
W15 O3G2 W16 93.8(4) . .
Ge2 O3G2 W14 123.5(6) . .
W15 O3G2 W14 93.9(4) . .
W16 O3G2 W14 93.1(4) . .
W32 O32A Ni10 152.1(7) . .
W32 O32A K1 102.6(5) . .
Ni10 O32A K1 95.0(5) . .
W32 O32A K2 100.4(5) . .
Ni10 O32A K2 101.7(4) . .
K1 O32A K2 87.7(3) . .
W32 O32T K3 101.7(5) . .
W32 O32T K2 103.6(5) . .
K3 O32T K2 112.7(4) . .
W33 O33A W34 154.6(7) . .
W33 O33A K1 103.6(5) . .
W34 O33A K1 99.0(4) . .
W33 O33A K6 98.8(4) . .
W34 O33A K6 93.1(4) . .
K1 O33A K6 88.5(3) . .
W33 O33T K18 99.5(5) . .
W33 O33T K6 101.6(5) . .
K18 O33T K6 86.9(4) . .
Ge3 O3G3 W23 123.0(6) . .
Ge3 O3G3 W22 121.2(6) . .
W23 O3G3 W22 93.4(5) . .
Ge3 O3G3 W19 122.3(7) . .
W23 O3G3 W19 96.0(4) . .
W22 O3G3 W19 93.3(4) . .
W34 O34B Ni9 109.1(6) . .
W34 O34A Ni10 110.1(6) . .
W34 O34A K1 110.6(5) . .
Ni10 O34A K1 97.8(5) . .
W34 O34A K5 105.9(5) . .
Ni10 O34A K5 131.4(5) . .
K1 O34A K5 99.1(4) . .
Ge4 O3G4 W29 122.6(6) . .
Ge4 O3G4 W30 121.8(6) . .
W29 O3G4 W30 93.0(5) . .
Ge4 O3G4 W28 124.4(7) . .
W29 O3G4 W28 93.4(4) . .
W30 O3G4 W28 93.4(4) . .
W4 O34 W3 115.0(6) . .
W4 O34 K11 146.0(5) . .
W3 O34 K11 87.8(5) . .
W34 O34T K6 111.3(6) . .
W34 O34T K5 91.0(5) . .
K6 O34T K5 114.3(4) . .
Ni5 O35N Ni3 95.4(5) . .
W8 O38 W3 155.2(7) . .
Ge1 O4G1 Ni1 116.0(6) . .
Ge1 O4G1 Ni2 123.8(6) . .
Ni1 O4G1 Ni2 97.8(5) . .
Ge2 O4G2 Ni3 121.1(6) . .
Ge2 O4G2 Ni5 123.0(6) . .
Ni3 O4G2 Ni5 97.9(4) . .
Ge2 O4G2 W17 122.6(5) . .
Ni3 O4G2 W17 91.6(4) . .
Ni5 O4G2 W17 93.1(4) . .
Ge3 O4G3 W24 121.6(7) . .
Ge3 O4G3 W25 123.5(6) . .
W24 O4G3 W25 94.2(5) . .
Ge3 O4G3 W18 122.5(7) . .
W24 O4G3 W18 95.6(4) . .
W25 O4G3 W18 91.5(5) . .
Ge4 O4G4 Ni10 122.2(6) . .
Ge4 O4G4 Ni9 121.8(6) . .
Ni10 O4G4 Ni9 96.7(5) . .
Ge4 O4G4 W34 123.4(5) . .
Ni10 O4G4 W34 93.1(4) . .
Ni9 O4G4 W34 91.8(5) . .
W4 O45 W5 151.9(7) . .
W5 O56 W6 116.4(6) . .
W7 O67 W6 145.4(6) . .
W7 O67 K10 110.1(5) . .
W6 O67 K10 102.1(5) . .
Ni8 O67N Ni7 100.4(5) . .
Ni8 O67N Ni6 97.0(6) . .
Ni7 O67N Ni6 98.5(6) . .
Ni9 O68N Ni8 122.3(6) . .
Ni9 O68N Ni6 129.4(6) . .
Ni8 O68N Ni6 92.8(5) . .
W8 O78 W7 116.7(6) . .
Ni10 O78N Ni8 121.7(6) . .
Ni10 O78N Ni7 127.7(6) . .
Ni8 O78N Ni7 94.5(5) . .
Ni9 O90N Ni10 94.9(5) . .
W10 O101 W11 116.5(6) . .
W10 O102 W12 145.1(7) . .
W13 O103 W10 120.4(5) . .
W13 O103 K4 104.5(5) . .
W10 O103 K4 102.5(4) . .
W14 O104 W10 152.6(7) . .
W14 O104 K4 104.1(5) . .
W10 O104 K4 102.1(4) . .
W12 O112 W11 149.7(7) . .
W11 O113 W13 119.3(6) . .
W11 O113 K1 99.8(4) . .
W13 O113 K1 100.0(5) . .
W11 O113 K2 99.9(5) . .
W13 O113 K2 135.3(5) . .
K1 O113 K2 93.0(4) . .
W13 O135 W15 145.2(6) . .
W13 O135 K4 105.1(5) . .
W15 O135 K4 106.8(5) . .
W13 O137 W17 155.5(7) . .
W13 O137 K1 103.9(5) . .
W17 O137 K1 98.6(4) . .
W13 O137 K5 98.0(4) . .
W17 O137 K5 91.4(4) . .
K1 O137 K5 90.2(3) . .
W15 O145 W14 119.4(6) . .
W15 O145 K4 105.6(5) . .
W14 O145 K4 102.3(5) . .
W15 O145 K14 109.5(5) . .
W14 O145 K14 125.1(6) . .
K4 O145 K14 86.3(3) . .
W14 O146 W16 117.8(6) . .
W15 O156 W16 118.2(6) . .
W15 O157 W17 160.2(7) . .
W18 O180 W20 141.1(8) . .
W18 O184 W24 119.9(7) . .
W18 O184 K20 104.5(7) . .
W24 O184 K20 135.6(7) . .
W18 O185 W25 116.8(7) . .
W19 O189 W18 155.9(7) . .
W19 O189 K13 98.8(5) . .
W18 O189 K13 96.3(5) . .
W19 O191 W21 139.7(7) . .
W19 O192 W22 117.1(7) . .
W19 O192 K11 109.3(7) . 1_455
W22 O192 K11 113.2(6) . 1_455
W20 O201 W21 115.6(7) . .
W20 O201 K16 98.8(6) . .
W21 O201 K16 145.5(7) . .
W25 O205 W20 152.9(7) . .
W22 O212 W21 153.9(8) . .
W22 O223 W23 118.7(7) . .
W23 O234 W24 148.9(8) . .
W25 O245 W24 117.8(7) . .
W30 O260 W26 149.9(7) . .
W26 O267 W27 120.7(7) . .
W28 O268 W26 146.7(8) . .
W31 O271 W27 146.0(7) . .
W32 O272 W27 151.3(8) . .
W28 O280 W30 117.3(7) . .
W31 O281 W28 152.1(7) . .
W29 O289 W28 118.3(6) . .
W29 O290 W30 118.7(7) . .
W33 O293 W29 147.0(7) . .
W33 O293 K18 98.4(5) . .
W29 O293 K18 107.5(6) . .
W29 O294 W34 159.0(8) . .
W31 O312 W32 117.5(7) . .
W33 O313 W31 120.6(6) . .
W33 O313 K17 121.6(6) . .
W31 O313 K17 117.3(6) . .
W33 O323 W32 119.0(6) . .
W33 O323 K1 101.2(5) . .
W32 O323 K1 98.6(4) . .
W33 O323 K3 136.9(5) . .
W32 O323 K3 99.8(5) . .
K1 O323 K3 89.7(4) . .
W12 O912 W9 118.4(6) . .
W14 O914 W9 148.6(7) . .
W9 O916 W16 149.0(7) . .
W24 O24T K12 143.6(9) . 1_445
W21 O21T K11 115.8(8) . 1_455
W23 O23A Ni7 141.3(8) . .
W19 O193 W23 119.1(8) . .
O34A K1 O17A 111.1(4) . .
O34A K1 O137 91.1(4) . .
O17A K1 O137 59.0(3) . .
O34A K1 O113 108.8(4) . .
O17A K1 O113 103.8(4) . .
O137 K1 O113 58.3(4) . .
O34A K1 O33A 58.7(4) . .
O17A K1 O33A 90.8(4) . .
O137 K1 O33A 127.4(4) . .
O113 K1 O33A 164.0(4) . .
O34A K1 O323 104.9(4) . .
O17A K1 O323 106.3(4) . .
O137 K1 O323 161.9(4) . .
O113 K1 O323 121.8(4) . .
O33A K1 O323 58.4(4) . .
O34A K1 O32A 67.7(4) . .
O17A K1 O32A 162.2(4) . .
O137 K1 O32A 137.5(4) . .
O113 K1 O32A 93.0(4) . .
O33A K1 O32A 73.3(4) . .
O323 K1 O32A 58.7(3) . .
O34A K1 O11A 163.0(4) . .
O17A K1 O11A 65.4(4) . .
O137 K1 O11A 72.8(4) . .
O113 K1 O11A 58.4(3) . .
O33A K1 O11A 135.9(4) . .
O323 K1 O11A 91.8(4) . .
O32A K1 O11A 121.0(4) . .
O34A K1 Ni10 35.3(3) . .
O17A K1 Ni10 146.3(3) . .
O137 K1 Ni10 111.2(3) . .
O113 K1 Ni10 94.5(2) . .
O33A K1 Ni10 69.6(2) . .
O323 K1 Ni10 86.9(2) . .
O32A K1 Ni10 34.4(3) . .
O11A K1 Ni10 146.7(3) . .
O34A K1 W32 91.1(3) . .
O17A K1 W32 138.3(3) . .
O137 K1 W32 158.9(3) . .
O113 K1 W32 101.3(3) . .
O33A K1 W32 70.7(3) . .
O323 K1 W32 32.2(2) . .
O32A K1 W32 28.6(2) . .
O11A K1 W32 102.1(3) . .
Ni10 K1 W32 61.80(7) . .
O34A K1 W11 140.4(3) . .
O17A K1 W11 89.2(3) . .
O137 K1 W11 70.1(3) . .
O113 K1 W11 31.6(2) . .
O33A K1 W11 158.4(3) . .
O323 K1 W11 101.0(3) . .
O32A K1 W11 102.6(3) . .
O11A K1 W11 28.8(2) . .
Ni10 K1 W11 119.22(11) . .
W32 K1 W11 95.33(10) . .
O34A K1 Ni5 144.5(3) . .
O17A K1 Ni5 33.5(3) . .
O137 K1 Ni5 69.0(2) . .
O113 K1 Ni5 86.0(2) . .
O33A K1 Ni5 110.0(3) . .
O323 K1 Ni5 92.9(2) . .
O32A K1 Ni5 145.7(3) . .
O11A K1 Ni5 33.7(2) . .
Ni10 K1 Ni5 179.58(15) . .
W32 K1 Ni5 118.19(12) . .
W11 K1 Ni5 61.19(7) . .
O27W K2 O29W 82.3(6) . .
O27W K2 O5W 127.5(5) . .
O29W K2 O5W 87.0(5) . .
O27W K2 O113 155.9(5) . .
O29W K2 O113 117.6(5) . .
O5W K2 O113 70.3(4) . .
O27W K2 O1N0 91.9(5) . .
O29W K2 O1N0 156.7(5) . .
O5W K2 O1N0 78.7(4) . .
O113 K2 O1N0 74.8(4) . .
O27W K2 O11T 123.4(5) . .
O29W K2 O11T 74.0(5) . .
O5W K2 O11T 102.0(4) . .
O113 K2 O11T 56.8(3) . .
O1N0 K2 O11T 126.8(4) . .
O27W K2 O69W 63.6(8) . .
O29W K2 O69W 71.4(8) . .
O5W K2 O69W 64.3(7) . .
O113 K2 O69W 133.2(7) . .
O1N0 K2 O69W 85.7(7) . .
O11T K2 O69W 143.2(7) . .
O27W K2 O32T 68.7(5) . .
O29W K2 O32T 88.9(5) . .
O5W K2 O32T 162.4(4) . .
O113 K2 O32T 96.7(3) . .
O1N0 K2 O32T 110.1(4) . .
O11T K2 O32T 60.4(3) . .
O69W K2 O32T 130.0(7) . .
O27W K2 O32A 70.8(5) . .
O29W K2 O32A 138.6(5) . .
O5W K2 O32A 134.4(4) . .
O113 K2 O32A 85.1(3) . .
O1N0 K2 O32A 57.7(3) . .
O11T K2 O32A 94.9(3) . .
O69W K2 O32A 119.4(7) . .
O32T K2 O32A 52.5(3) . .
O27W K2 W11 148.0(4) . .
O29W K2 W11 91.6(4) . .
O5W K2 W11 83.1(3) . .
O113 K2 W11 30.8(2) . .
O1N0 K2 W11 104.7(3) . .
O11T K2 W11 26.7(2) . .
O69W K2 W11 143.3(6) . .
O32T K2 W11 79.9(2) . .
O32A K2 W11 95.0(2) . .
O27W K2 W32 63.7(4) . .
O29W K2 W32 112.2(5) . .
O5W K2 W32 160.0(3) . .
O113 K2 W32 94.7(3) . .
O1N0 K2 W32 84.7(3) . .
O11T K2 W32 79.0(2) . .
O69W K2 W32 125.9(6) . .
O32T K2 W32 25.8(2) . .
O32A K2 W32 27.1(2) . .
W11 K2 W32 90.44(9) . .
O27W K2 K1 113.5(5) . .
O29W K2 K1 140.3(4) . .
O5W K2 K1 107.3(3) . .
O113 K2 K1 42.6(2) . .
O1N0 K2 K1 62.5(2) . .
O11T K2 K1 66.9(3) . .
O69W K2 K1 148.2(7) . .
O32T K2 K1 66.3(3) . .
O32A K2 K1 43.1(2) . .
W11 K2 K1 55.29(8) . .
W32 K2 K1 54.34(8) . .
O7T K3 O16W 76.8(5) 2_656 .
O7T K3 O323 113.7(4) 2_656 .
O16W K3 O323 165.1(5) . .
O7T K3 O1N5 150.2(4) 2_656 .
O16W K3 O1N5 99.5(5) . .
O323 K3 O1N5 76.7(3) . .
O7T K3 O3W 73.1(4) 2_656 .
O16W K3 O3W 70.0(5) . .
O323 K3 O3W 122.3(4) . .
O1N5 K3 O3W 77.9(4) . .
O7T K3 O11A 142.0(4) 2_656 .
O16W K3 O11A 75.7(5) . .
O323 K3 O11A 90.0(4) . .
O1N5 K3 O11A 61.0(3) . .
O3W K3 O11A 120.0(4) . .
O7T K3 O11T 89.5(4) 2_656 .
O16W K3 O11T 67.3(4) . .
O323 K3 O11T 101.2(3) . .
O1N5 K3 O11T 116.7(4) . .
O3W K3 O11T 136.5(4) . .
O11A K3 O11T 55.7(3) . .
O7T K3 O32T 71.6(4) 2_656 .
O16W K3 O32T 119.3(5) . .
O323 K3 O32T 58.3(4) . .
O1N5 K3 O32T 131.8(4) . .
O3W K3 O32T 139.5(4) . .
O11A K3 O32T 100.1(4) . .
O11T K3 O32T 62.2(3) . .
O7T K3 O49W 61.6(6) 2_656 .
O16W K3 O49W 120.2(6) . .
O323 K3 O49W 74.7(5) . .
O1N5 K3 O49W 97.5(5) . .
O3W K3 O49W 58.6(5) . .
O11A K3 O49W 156.4(5) . .
O11T K3 O49W 144.0(5) . .
O32T K3 O49W 87.1(5) . .
O7T K3 W11 114.4(3) 2_656 .
O16W K3 W11 65.7(4) . .
O323 K3 W11 99.7(3) . .
O1N5 K3 W11 89.6(3) . .
O3W K3 W11 131.0(3) . .
O11A K3 W11 28.7(2) . .
O11T K3 W11 27.3(2) . .
O32T K3 W11 82.4(3) . .
O49W K3 W11 169.5(4) . .
O7T K3 W32 88.9(3) 2_656 .
O16W K3 W32 146.0(4) . .
O323 K3 W32 31.5(2) . .
O1N5 K3 W32 107.5(3) . .
O3W K3 W32 135.2(3) . .
O11A K3 W32 99.6(2) . .
O11T K3 W32 82.1(2) . .
O32T K3 W32 27.2(3) . .
O49W K3 W32 76.7(4) . .
W11 K3 W32 93.83(10) . .
O7T K3 Ni5 158.7(3) 2_656 .
O16W K3 Ni5 82.3(4) . .
O323 K3 Ni5 87.6(3) . .
O1N5 K3 Ni5 31.2(2) . .
O3W K3 Ni5 96.0(3) . .
O11A K3 Ni5 30.7(2) . .
O11T K3 Ni5 86.1(3) . .
O32T K3 Ni5 123.6(3) . .
O49W K3 Ni5 128.6(5) . .
W11 K3 Ni5 58.79(8) . .
W32 K3 Ni5 111.06(11) . .
O28W K4 O7W 78.0(6) . 1_455
O28W K4 O103 131.7(5) . .
O7W K4 O103 73.8(4) 1_455 .
O28W K4 O135 84.6(5) . .
O7W K4 O135 86.6(4) 1_455 .
O103 K4 O135 55.6(3) . .
O28W K4 O104 135.6(5) . .
O7W K4 O104 130.5(4) 1_455 .
O103 K4 O104 56.7(3) . .
O135 K4 O104 67.3(3) . .
O28W K4 O145 80.3(5) . .
O7W K4 O145 137.5(4) 1_455 .
O103 K4 O145 95.0(3) . .
O135 K4 O145 55.2(3) . .
O104 K4 O145 55.6(4) . .
O28W K4 O2T 77.1(5) . 1_455
O7W K4 O2T 133.8(4) 1_455 1_455
O103 K4 O2T 148.0(4) . 1_455
O135 K4 O2T 128.6(4) . 1_455
O104 K4 O2T 93.9(4) . 1_455
O145 K4 O2T 74.4(4) . 1_455
O28W K4 O1T 127.5(5) . 1_455
O7W K4 O1T 58.1(4) 1_455 1_455
O103 K4 O1T 64.5(3) . 1_455
O135 K4 O1T 116.9(4) . 1_455
O104 K4 O1T 96.3(4) . 1_455
O145 K4 O1T 151.9(4) . 1_455
O2T K4 O1T 112.3(4) 1_455 1_455
O28W K4 O12 109.9(5) . 1_455
O7W K4 O12 97.2(4) 1_455 1_455
O103 K4 O12 111.8(4) . 1_455
O135 K4 O12 165.4(4) . 1_455
O104 K4 O12 100.1(3) . 1_455
O145 K4 O12 124.6(3) . 1_455
O2T K4 O12 57.0(3) 1_455 1_455
O1T K4 O12 55.3(3) 1_455 1_455
O28W K4 W2 87.0(5) . 1_455
O7W K4 W2 114.5(3) 1_455 1_455
O103 K4 W2 140.5(3) . 1_455
O135 K4 W2 155.1(3) . 1_455
O104 K4 W2 104.1(3) . 1_455
O145 K4 W2 100.3(3) . 1_455
O2T K4 W2 26.5(3) 1_455 1_455
O1T K4 W2 86.7(3) 1_455 1_455
O12 K4 W2 31.8(2) 1_455 1_455
O28W K4 W1 118.6(5) . 1_455
O7W K4 W1 72.3(3) 1_455 1_455
O103 K4 W1 88.9(2) . 1_455
O135 K4 W1 143.0(3) . 1_455
O104 K4 W1 103.8(3) . 1_455
O145 K4 W1 149.8(3) . 1_455
O2T K4 W1 86.6(3) 1_455 1_455
O1T K4 W1 26.2(2) 1_455 1_455
O12 K4 W1 29.9(2) 1_455 1_455
W2 K4 W1 60.56(6) 1_455 1_455
O28W K4 W10 153.3(5) . .
O7W K4 W10 102.0(3) 1_455 .
O103 K4 W10 30.7(2) . .
O135 K4 W10 68.8(3) . .
O104 K4 W10 30.3(2) . .
O145 K4 W10 82.4(3) . .
O2T K4 W10 117.4(3) 1_455 .
O1T K4 W10 70.2(3) 1_455 .
O12 K4 W10 96.6(3) 1_455 .
W2 K4 W10 116.17(12) 1_455 .
W1 K4 W10 85.93(10) 1_455 .
O21A K5 O17T 175.6(4) . .
O21A K5 O46W 106.2(6) . .
O17T K5 O46W 76.0(6) . .
O21A K5 O34A 86.1(4) . .
O17T K5 O34A 90.7(4) . .
O46W K5 O34A 160.3(6) . .
O21A K5 O12W 70.0(5) . 2_557
O17T K5 O12W 106.7(4) . 2_557
O46W K5 O12W 85.2(6) . 2_557
O34A K5 O12W 84.8(4) . 2_557
O21A K5 O30W 70.5(5) . .
O17T K5 O30W 113.8(4) . .
O46W K5 O30W 58.8(6) . .
O34A K5 O30W 140.8(5) . .
O12W K5 O30W 114.0(5) 2_557 .
O21A K5 O13T 73.8(4) . .
O17T K5 O13T 108.6(4) . .
O46W K5 O13T 119.1(6) . .
O34A K5 O13T 78.7(4) . .
O12W K5 O13T 141.0(4) 2_557 .
O30W K5 O13T 65.0(5) . .
O21A K5 O137 125.8(4) . .
O17T K5 O137 56.4(3) . .
O46W K5 O137 104.7(6) . .
O34A K5 O137 78.9(3) . .
O12W K5 O137 155.9(4) 2_557 .
O30W K5 O137 89.7(4) . .
O13T K5 O137 52.2(3) . .
O21A K5 O34T 117.4(4) . .
O17T K5 O34T 58.2(3) . .
O46W K5 O34T 108.3(6) . .
O34A K5 O34T 52.0(3) . .
O12W K5 O34T 63.0(4) 2_557 .
O30W K5 O34T 167.1(5) . .
O13T K5 O34T 125.8(4) . .
O137 K5 O34T 93.0(3) . .
O21A K5 W34 96.0(3) . .
O17T K5 W34 79.9(3) . .
O46W K5 W34 133.9(5) . .
O34A K5 W34 27.0(2) . .
O12W K5 W34 65.0(4) 2_557 .
O30W K5 W34 165.0(4) . .
O13T K5 W34 105.6(3) . .
O137 K5 W34 93.4(2) . .
O34T K5 W34 27.3(2) . .
O21A K5 W17 158.2(4) . .
O17T K5 W17 24.3(3) . .
O46W K5 W17 85.3(5) . .
O34A K5 W17 88.4(3) . .
O12W K5 W17 130.5(3) 2_557 .
O30W K5 W17 101.7(4) . .
O13T K5 W17 84.4(2) . .
O137 K5 W17 32.5(2) . .
O34T K5 W17 74.5(2) . .
W34 K5 W17 88.50(10) . .
O21A K5 W13 99.3(3) . .
O17T K5 W13 83.4(3) . .
O46W K5 W13 108.6(5) . .
O34A K5 W13 83.8(3) . .
O12W K5 W13 164.8(4) 2_557 .
O30W K5 W13 70.1(4) . .
O13T K5 W13 25.7(2) . .
O137 K5 W13 28.0(2) . .
O34T K5 W13 116.3(3) . .
W34 K5 W13 106.94(12) . .
W17 K5 W13 59.15(7) . .
O3A K6 O34T 171.5(5) . .
O3A K6 O24W 80.1(5) . .
O34T K6 O24W 97.9(5) . .
O3A K6 O17A 83.3(4) . .
O34T K6 O17A 99.4(4) . .
O24W K6 O17A 162.1(6) . .
O3A K6 O6W 69.1(4) . .
O34T K6 O6W 102.8(4) . .
O24W K6 O6W 91.7(6) . .
O17A K6 O6W 88.8(4) . .
O3A K6 O33A 129.3(4) . .
O34T K6 O33A 59.1(4) . .
O24W K6 O33A 100.7(5) . .
O17A K6 O33A 84.5(4) . .
O6W K6 O33A 159.2(4) . .
O3A K6 O33T 74.2(4) . .
O34T K6 O33T 114.0(4) . .
O24W K6 O33T 85.8(6) . .
O17A K6 O33T 83.0(4) . .
O6W K6 O33T 143.1(4) . .
O33A K6 O33T 55.5(3) . .
O3A K6 O17T 115.4(4) . .
O34T K6 O17T 61.1(4) . .
O24W K6 O17T 139.9(6) . .
O17A K6 O17T 55.0(3) . .
O6W K6 O17T 63.8(4) . .
O33A K6 O17T 96.4(3) . .
O33T K6 O17T 133.0(4) . .
O3A K6 W17 93.8(3) . .
O34T K6 W17 85.1(3) . .
O24W K6 W17 159.4(5) . .
O17A K6 W17 28.7(3) . .
O6W K6 W17 67.8(3) . .
O33A K6 W17 98.4(3) . .
O33T K6 W17 111.6(3) . .
O17T K6 W17 28.4(2) . .
O3A K6 W34 162.5(4) . .
O34T K6 W34 25.8(3) . .
O24W K6 W34 99.1(5) . .
O17A K6 W34 94.6(3) . .
O6W K6 W34 128.4(3) . .
O33A K6 W34 33.4(2) . .
O33T K6 W34 88.3(3) . .
O17T K6 W34 76.5(2) . .
W17 K6 W34 92.48(11) . .
O3A K6 W33 101.0(3) . .
O34T K6 W33 87.2(3) . .
O24W K6 W33 88.5(5) . .
O17A K6 W33 87.9(3) . .
O6W K6 W33 169.9(3) . .
O33A K6 W33 29.5(2) . .
O33T K6 W33 26.8(2) . .
O17T K6 W33 121.2(3) . .
W17 K6 W33 112.05(14) . .
W34 K6 W33 61.52(8) . .
O3A K6 K1 114.3(3) . .
O34T K6 K1 72.1(3) . .
O24W K6 K1 143.2(5) . .
O17A K6 K1 41.7(2) . .
O6W K6 K1 124.8(3) . .
O33A K6 K1 43.4(2) . .
O33T K6 K1 67.7(3) . .
O17T K6 K1 66.8(2) . .
W17 K6 K1 57.08(9) . .
W34 K6 K1 56.77(9) . .
W33 K6 K1 56.38(10) . .
O62W K7 O13W 145.1(10) . .
O62W K7 O20T 70.8(9) . .
O13W K7 O20T 140.4(5) . .
O62W K7 O20A 82.9(10) . .
O13W K7 O20A 124.4(4) . .
O20T K7 O20A 57.0(4) . .
O62W K7 O30A 75.9(10) . 2_547
O13W K7 O30A 83.5(4) . 2_547
O20T K7 O30A 96.5(4) . 2_547
O20A K7 O30A 150.7(4) . 2_547
O62W K7 O1N9 72.1(9) . 2_547
O13W K7 O1N9 73.4(4) . 2_547
O20T K7 O1N9 140.8(4) . 2_547
O20A K7 O1N9 129.5(4) . 2_547
O30A K7 O1N9 62.1(4) 2_547 2_547
O62W K7 O30T 108.9(10) . 2_547
O13W K7 O30T 80.6(4) . 2_547
O20T K7 O30T 67.6(4) . 2_547
O20A K7 O30T 115.3(4) . 2_547
O30A K7 O30T 55.5(4) 2_547 2_547
O1N9 K7 O30T 114.2(4) 2_547 2_547
O62W K7 O34W 148.1(10) . 2_557
O13W K7 O34W 66.9(5) . 2_557
O20T K7 O34W 79.2(5) . 2_557
O20A K7 O34W 71.4(5) . 2_557
O30A K7 O34W 119.3(5) 2_547 2_557
O1N9 K7 O34W 139.3(5) 2_547 2_557
O30T K7 O34W 67.7(5) 2_547 2_557
O62W K7 W20 72.3(9) . .
O13W K7 W20 142.2(4) . .
O20T K7 W20 28.2(3) . .
O20A K7 W20 29.0(3) . .
O30A K7 W20 122.9(3) 2_547 .
O1N9 K7 W20 140.8(3) 2_547 .
O30T K7 W20 92.6(3) 2_547 .
O34W K7 W20 76.1(4) 2_557 .
O62W K7 W30 89.7(9) . 2_547
O13W K7 W30 84.7(3) . 2_547
O20T K7 W30 78.1(3) . 2_547
O20A K7 W30 134.5(3) . 2_547
O30A K7 W30 28.1(3) 2_547 2_547
O1N9 K7 W30 89.4(3) 2_547 2_547
O30T K7 W30 27.9(3) 2_547 2_547
O34W K7 W30 94.8(4) 2_557 2_547
W20 K7 W30 106.33(13) . 2_547
O62W K7 Ni9 67.8(10) . 2_547
O13W K7 Ni9 80.0(3) . 2_547
O20T K7 Ni9 118.6(3) . 2_547
O20A K7 Ni9 148.8(3) . 2_547
O30A K7 Ni9 30.9(3) 2_547 2_547
O1N9 K7 Ni9 31.6(3) 2_547 2_547
O30T K7 Ni9 85.5(3) 2_547 2_547
O34W K7 Ni9 139.8(4) 2_557 2_547
W20 K7 Ni9 136.87(14) . 2_547
W30 K7 Ni9 58.78(8) 2_547 2_547
O62W K7 K9 149.9(9) . 2_557
O13W K7 K9 42.6(3) . 2_557
O20T K7 K9 120.3(3) . 2_557
O20A K7 K9 81.9(3) . 2_557
O30A K7 K9 125.7(3) 2_547 2_557
O1N9 K7 K9 98.3(3) 2_547 2_557
O30T K7 K9 101.0(3) 2_547 2_557
O34W K7 K9 45.2(4) 2_557 2_557
W20 K7 K9 104.26(14) . 2_557
W30 K7 K9 119.18(15) 2_547 2_557
Ni9 K7 K9 118.42(15) 2_547 2_557
O14W K8 O1N3 80.0(4) . .
O14W K8 O46W 132.4(6) . 2_557
O1N3 K8 O46W 146.9(6) . 2_557
O14W K8 O16A 87.8(5) . .
O1N3 K8 O16A 61.4(4) . .
O46W K8 O16A 117.8(6) 2_557 .
O14W K8 O47W 151.5(7) . .
O1N3 K8 O47W 74.6(6) . .
O46W K8 O47W 75.0(7) 2_557 .
O16A K8 O47W 68.7(6) . .
O14W K8 O16T 80.1(4) . .
O1N3 K8 O16T 114.5(4) . .
O46W K8 O16T 82.8(6) 2_557 .
O16A K8 O16T 56.0(4) . .
O47W K8 O16T 98.6(6) . .
O14W K8 O38W 73.0(7) . 2_557
O1N3 K8 O38W 109.2(6) . 2_557
O46W K8 O38W 80.0(8) 2_557 2_557
O16A K8 O38W 160.2(7) . 2_557
O47W K8 O38W 127.8(8) . 2_557
O16T K8 O38W 122.8(6) . 2_557
O14W K8 O34W 55.9(5) . .
O1N3 K8 O34W 134.8(5) . .
O46W K8 O34W 76.5(6) 2_557 .
O16A K8 O34W 120.0(5) . .
O47W K8 O34W 150.6(6) . .
O16T K8 O34W 70.6(4) . .
O38W K8 O34W 52.4(7) 2_557 .
O14W K8 W16 86.5(4) . .
O1N3 K8 W16 89.3(3) . .
O46W K8 W16 98.3(5) 2_557 .
O16A K8 W16 28.6(3) . .
O47W K8 W16 80.4(5) . .
O16T K8 W16 27.9(3) . .
O38W K8 W16 148.9(6) 2_557 .
O34W K8 W16 96.7(4) . .
O14W K8 Ni3 86.1(4) . .
O1N3 K8 Ni3 31.3(2) . .
O46W K8 Ni3 136.3(5) 2_557 .
O16A K8 Ni3 30.4(3) . .
O47W K8 Ni3 65.4(5) . .
O16T K8 Ni3 85.7(3) . .
O38W K8 Ni3 139.4(6) 2_557 .
O34W K8 Ni3 137.4(4) . .
W16 K8 Ni3 58.79(8) . .
O14W K8 K9 83.2(4) . .
O1N3 K8 K9 150.4(3) . .
O46W K8 K9 57.4(5) 2_557 .
O16A K8 K9 93.9(3) . .
O47W K8 K9 113.4(5) . .
O16T K8 K9 38.0(3) . .
O38W K8 K9 88.6(6) 2_557 .
O34W K8 K9 42.2(3) . .
W16 K8 K9 65.42(11) . .
Ni3 K8 K9 123.66(15) . .
O14W K8 K16 39.4(4) . 2_557
O1N3 K8 K16 99.2(3) . 2_557
O46W K8 K16 104.2(5) 2_557 2_557
O16A K8 K16 127.2(3) . 2_557
O47W K8 K16 158.2(5) . 2_557
O16T K8 K16 103.0(3) . 2_557
O38W K8 K16 33.7(6) 2_557 2_557
O34W K8 K16 40.5(3) . 2_557
W16 K8 K16 120.83(15) . 2_557
Ni3 K8 K16 119.40(16) . 2_557
K9 K8 K16 82.50(13) . 2_557
O16T K9 O12W 142.4(5) . .
O16T K9 O13W 82.5(4) . 2_557
O12W K9 O13W 110.7(5) . 2_557
O16T K9 O21W 99.3(6) . .
O12W K9 O21W 83.1(6) . .
O13W K9 O21W 155.0(6) 2_557 .
O16T K9 O25T 119.7(5) . 1_565
O12W K9 O25T 97.9(5) . 1_565
O13W K9 O25T 72.0(4) 2_557 1_565
O21W K9 O25T 85.9(6) . 1_565
O16T K9 O34W 82.7(5) . .
O12W K9 O34W 71.0(6) . .
O13W K9 O34W 68.5(5) 2_557 .
O21W K9 O34W 136.5(7) . .
O25T K9 O34W 130.9(5) 1_565 .
O16T K9 K7 112.1(3) . 2_557
O12W K9 K7 68.9(4) . 2_557
O13W K9 K7 42.2(3) 2_557 2_557
O21W K9 K7 148.2(5) . 2_557
O25T K9 K7 83.2(3) 1_565 2_557
O34W K9 K7 47.8(4) . 2_557
O16T K9 K8 42.4(3) . .
O12W K9 K8 100.1(4) . .
O13W K9 K8 96.6(3) 2_557 .
O21W K9 K8 101.4(5) . .
O25T K9 K8 161.3(4) 1_565 .
O34W K9 K8 52.2(4) . .
K7 K9 K8 98.33(15) 2_557 .
O16T K9 K5 111.7(3) . 2_557
O12W K9 K5 37.8(4) . 2_557
O13W K9 K5 141.7(4) 2_557 2_557
O21W K9 K5 60.8(5) . 2_557
O25T K9 K5 122.2(3) 1_565 2_557
O34W K9 K5 78.0(5) . 2_557
K7 K9 K5 100.89(14) 2_557 2_557
K8 K9 K5 75.99(13) . 2_557
O44W K10 O26 128.9(6) . .
O44W K10 O10T 75.8(6) . 1_655
O26 K10 O10T 144.6(4) . 1_655
O44W K10 O8W 68.6(6) . .
O26 K10 O8W 132.3(4) . .
O10T K10 O8W 76.7(4) 1_655 .
O44W K10 O25W 91.6(7) . .
O26 K10 O25W 66.2(5) . .
O10T K10 O25W 146.5(5) 1_655 .
O8W K10 O25W 69.8(5) . .
O44W K10 O12 129.0(6) . .
O26 K10 O12 55.5(3) . .
O10T K10 O12 89.6(4) 1_655 .
O8W K10 O12 154.6(4) . .
O25W K10 O12 121.3(5) . .
O44W K10 O17 77.4(6) . .
O26 K10 O17 89.6(3) . .
O10T K10 O17 69.8(3) 1_655 .
O8W K10 O17 136.9(4) . .
O25W K10 O17 138.3(5) . .
O12 K10 O17 51.8(3) . .
O44W K10 O67 81.0(6) . .
O26 K10 O67 53.7(3) . .
O10T K10 O67 120.7(4) 1_655 .
O8W K10 O67 140.3(4) . .
O25W K10 O67 86.8(5) . .
O12 K10 O67 65.1(3) . .
O17 K10 O67 52.0(3) . .
O44W K10 O14T 136.1(6) . 1_655
O26 K10 O14T 79.5(3) . 1_655
O10T K10 O14T 99.5(4) 1_655 1_655
O8W K10 O14T 67.8(4) . 1_655
O25W K10 O14T 68.2(5) . 1_655
O12 K10 O14T 94.1(3) . 1_655
O17 K10 O14T 142.9(4) . 1_655
O67 K10 O14T 133.0(4) . 1_655
O44W K10 W2 147.3(5) . .
O26 K10 W2 29.2(2) . .
O10T K10 W2 115.9(3) 1_655 .
O8W K10 W2 141.9(4) . .
O25W K10 W2 91.4(4) . .
O12 K10 W2 31.0(2) . .
O17 K10 W2 78.8(3) . .
O67 K10 W2 66.8(3) . .
O14T K10 W2 74.5(2) 1_655 .
O44W K10 K15 47.0(6) . .
O26 K10 K15 131.2(3) . .
O10T K10 K15 43.0(3) 1_655 .
O8W K10 K15 94.2(4) . .
O25W K10 K15 138.3(5) . .
O12 K10 K15 89.8(3) . .
O17 K10 K15 42.7(3) . .
O67 K10 K15 82.2(3) . .
O14T K10 K15 142.3(3) 1_655 .
W2 K10 K15 119.92(17) . .
O44W K10 W1 103.5(5) . .
O26 K10 W1 78.7(2) . .
O10T K10 W1 69.9(3) 1_655 .
O8W K10 W1 146.6(4) . .
O25W K10 W1 143.6(4) . .
O12 K10 W1 27.9(2) . .
O17 K10 W1 27.1(2) . .
O67 K10 W1 63.8(2) . .
O14T K10 W1 115.9(3) 1_655 .
W2 K10 W1 58.37(7) . .
K15 K10 W1 61.93(15) . .
O7W K11 O3T 120.4(5) . .
O7W K11 O21T 71.7(5) . 1_655
O3T K11 O21T 160.2(5) . 1_655
O7W K11 O40W 93.0(6) . .
O3T K11 O40W 114.0(6) . .
O21T K11 O40W 78.7(6) 1_655 .
O7W K11 O192 94.4(5) . 1_655
O3T K11 O192 74.8(5) . 1_655
O21T K11 O192 89.3(5) 1_655 1_655
O40W K11 O192 163.1(6) . 1_655
O7W K11 O13 73.7(4) . .
O3T K11 O13 57.2(4) . .
O21T K11 O13 141.5(4) 1_655 .
O40W K11 O13 87.0(6) . .
O192 K11 O13 109.6(4) 1_655 .
O7W K11 O34 114.0(4) . .
O3T K11 O34 54.1(4) . .
O21T K11 O34 138.8(5) 1_655 .
O40W K11 O34 60.6(5) . .
O192 K11 O34 128.7(4) 1_655 .
O13 K11 O34 48.1(3) . .
O7W K11 W3 110.7(4) . .
O3T K11 W3 26.3(3) . .
O21T K11 W3 170.4(4) 1_655 .
O40W K11 W3 91.8(5) . .
O192 K11 W3 99.7(3) 1_655 .
O13 K11 W3 37.6(2) . .
O34 K11 W3 31.6(2) . .
O7W K11 W21 74.4(3) . 1_655
O3T K11 W21 138.7(4) . 1_655
O21T K11 W21 24.0(3) 1_655 1_655
O40W K11 W21 102.3(5) . 1_655
O192 K11 W21 65.3(3) 1_655 1_655
O13 K11 W21 147.2(3) . 1_655
O34 K11 W21 160.3(3) . 1_655
W3 K11 W21 164.8(2) . 1_655
O7W K11 W19 114.9(4) . 1_655
O3T K11 W19 79.3(3) . 1_655
O21T K11 W19 81.3(4) 1_655 1_655
O40W K11 W19 138.1(5) . 1_655
O192 K11 W19 26.3(3) 1_655 1_655
O13 K11 W19 129.2(3) . 1_655
O34 K11 W19 124.6(3) . 1_655
W3 K11 W19 105.33(15) . 1_655
W21 K11 W19 60.27(10) 1_655 1_655
O7W K11 K18 128.8(4) . .
O3T K11 K18 29.7(3) . .
O21T K11 K18 130.7(4) 1_655 .
O40W K11 K18 132.3(5) . .
O192 K11 K18 50.0(3) 1_655 .
O13 K11 K18 84.8(3) . .
O34 K11 K18 79.6(3) . .
W3 K11 K18 55.71(14) . .
W21 K11 K18 109.65(19) 1_655 .
W19 K11 K18 49.64(13) 1_655 .
O7W K11 K4 29.9(3) . 1_655
O3T K11 K4 113.7(4) . 1_655
O21T K11 K4 84.6(4) 1_655 1_655
O40W K11 K4 68.9(5) . 1_655
O192 K11 K4 122.2(4) 1_655 1_655
O13 K11 K4 56.9(2) . 1_655
O34 K11 K4 86.3(3) . 1_655
W3 K11 K4 93.34(15) . 1_655
W21 K11 K4 96.84(13) 1_655 1_655
W19 K11 K4 144.69(19) 1_655 1_655
K18 K11 K4 137.4(2) . 1_655
O14T K12 O32W 168.4(7) 1_655 1_665
O14T K12 O24T 102.1(5) 1_655 1_665
O32W K12 O24T 74.8(6) 1_665 1_665
O14T K12 O42W 91.0(7) 1_655 .
O32W K12 O42W 99.2(7) 1_665 .
O24T K12 O42W 78.7(7) 1_665 .
O14T K12 O26 91.0(4) 1_655 .
O32W K12 O26 82.8(5) 1_665 .
O24T K12 O26 128.8(5) 1_665 .
O42W K12 O26 151.1(7) . .
O14T K12 O25W 77.6(5) 1_655 .
O32W K12 O25W 91.0(6) 1_665 .
O24T K12 O25W 69.7(6) 1_665 .
O42W K12 O25W 143.0(7) . .
O26 K12 O25W 65.3(5) . .
O14T K12 O2T 65.8(4) 1_655 .
O32W K12 O2T 117.7(5) 1_665 .
O24T K12 O2T 167.5(5) 1_665 .
O42W K12 O2T 97.9(7) . .
O26 K12 O2T 57.2(4) . .
O25W K12 O2T 108.7(5) . .
O14T K12 W2 85.8(3) 1_655 .
O32W K12 W2 93.9(4) 1_665 .
O24T K12 W2 160.5(4) 1_665 .
O42W K12 W2 119.3(6) . .
O26 K12 W2 32.2(3) . .
O25W K12 W2 95.1(4) . .
O2T K12 W2 28.6(2) . .
O14T K12 K10 53.7(3) 1_655 .
O32W K12 K10 116.6(5) 1_665 .
O24T K12 K10 111.7(4) 1_665 .
O42W K12 K10 144.2(6) . .
O26 K12 K10 42.6(3) . .
O25W K12 K10 44.9(4) . .
O2T K12 K10 64.3(3) . .
W2 K12 K10 58.84(11) . .
O14T K12 K14 65.5(3) 1_655 1_655
O32W K12 K14 124.6(5) 1_665 1_655
O24T K12 K14 135.6(4) 1_665 1_655
O42W K12 K14 60.1(6) . 1_655
O26 K12 K14 94.9(3) . 1_655
O25W K12 K14 137.9(4) . 1_655
O2T K12 K14 38.1(3) . 1_655
W2 K12 K14 63.91(14) . 1_655
K10 K12 K14 94.99(17) . 1_655
O14T K12 K20 155.9(4) 1_655 1_665
O32W K12 K20 32.6(5) 1_665 1_665
O24T K12 K20 65.5(4) 1_665 1_665
O42W K12 K20 66.8(6) . 1_665
O26 K12 K20 113.0(3) . 1_665
O25W K12 K20 114.0(4) . 1_665
O2T K12 K20 124.4(4) . 1_665
W2 K12 K20 112.8(2) . 1_665
K10 K12 K20 149.0(2) . 1_665
K14 K12 K20 107.9(2) 1_655 1_665
O39W K13 O65W 103.0(11) . 2_447
O39W K13 O18T 87.5(7) . .
O65W K13 O18T 139.1(10) 2_447 .
O39W K13 O29T 72.3(8) . 1_455
O65W K13 O29T 74.9(9) 2_447 1_455
O18T K13 O29T 144.7(5) . 1_455
O39W K13 O19T 137.0(8) . .
O65W K13 O19T 85.5(9) 2_447 .
O18T K13 O19T 113.4(5) . .
O29T K13 O19T 69.6(4) 1_455 .
O39W K13 O189 117.5(8) . .
O65W K13 O189 137.9(9) 2_447 .
O18T K13 O189 58.1(4) . .
O29T K13 O189 105.9(5) 1_455 .
O19T K13 O189 57.5(4) . .
O39W K13 O18T 72.7(8) . 2_447
O65W K13 O18T 76.9(9) 2_447 2_447
O18T K13 O18T 68.7(5) . 2_447
O29T K13 O18T 127.9(4) 1_455 2_447
O19T K13 O18T 148.9(5) . 2_447
O189 K13 O18T 124.2(5) . 2_447
O39W K13 O1W 69.5(8) . .
O65W K13 O1W 140.4(9) 2_447 .
O18T K13 O1W 80.4(4) . .
O29T K13 O1W 65.7(4) 1_455 .
O19T K13 O1W 77.3(4) . .
O189 K13 O1W 55.6(4) . .
O18T K13 O1W 131.6(4) 2_447 .
O39W K13 O68W 145.3(10) . .
O65W K13 O68W 80.9(11) 2_447 .
O18T K13 O68W 69.6(8) . .
O29T K13 O68W 140.0(8) 1_455 .
O19T K13 O68W 77.3(8) . .
O189 K13 O68W 72.5(8) . .
O18T K13 O68W 74.8(8) 2_447 .
O1W K13 O68W 128.0(8) . .
O39W K13 W18 103.1(7) . .
O65W K13 W18 148.1(9) 2_447 .
O18T K13 W18 26.4(3) . .
O29T K13 W18 131.0(4) 1_455 .
O19T K13 W18 87.7(3) . .
O189 K13 W18 31.6(3) . .
O18T K13 W18 93.8(3) 2_447 .
O1W K13 W18 67.2(3) . .
O68W K13 W18 67.3(7) . .
O39W K13 W19 133.3(8) . .
O65W K13 W19 110.7(9) 2_447 .
O18T K13 W19 87.4(3) . .
O29T K13 W19 86.2(3) 1_455 .
O19T K13 W19 27.0(3) . .
O189 K13 W19 30.5(3) . .
O18T K13 W19 145.1(4) 2_447 .
O1W K13 W19 63.9(2) . .
O68W K13 W19 73.1(7) . .
W18 K13 W19 61.19(11) . .
O39W K13 K20 45.9(7) . .
O65W K13 K20 148.1(8) 2_447 .
O18T K13 K20 50.0(3) . .
O29T K13 K20 97.0(4) 1_455 .
O19T K13 K20 121.1(4) . .
O189 K13 K20 73.9(3) . .
O18T K13 K20 85.0(4) 2_447 .
O1W K13 K20 46.9(3) . .
O68W K13 K20 119.5(7) . .
W18 K13 K20 57.89(18) . .
W19 K13 K20 99.2(2) . .
O50W K14 O2T 138.3(6) . 1_455
O50W K14 O19W 79.8(6) . .
O2T K14 O19W 77.6(5) 1_455 .
O50W K14 O23W 106.4(7) . .
O2T K14 O23W 113.9(6) 1_455 .
O19W K14 O23W 138.0(7) . .
O50W K14 O28W 64.7(7) . .
O2T K14 O28W 76.3(5) 1_455 .
O19W K14 O28W 76.8(6) . .
O23W K14 O28W 144.0(7) . .
O50W K14 O145 107.4(6) . .
O2T K14 O145 75.6(4) 1_455 .
O19W K14 O145 145.9(5) . .
O23W K14 O145 73.2(5) . .
O28W K14 O145 76.7(5) . .
O50W K14 O45W 85.8(8) . .
O2T K14 O45W 122.7(8) 1_455 .
O19W K14 O45W 78.6(7) . .
O23W K14 O45W 61.0(8) . .
O28W K14 O45W 144.3(8) . .
O145 K14 O45W 134.2(7) . .
O50W K14 O15T 55.9(6) . .
O2T K14 O15T 114.8(4) 1_455 .
O19W K14 O15T 126.3(5) . .
O23W K14 O15T 87.0(5) . .
O28W K14 O15T 58.5(5) . .
O145 K14 O15T 51.6(4) . .
O45W K14 O15T 121.3(7) . .
O50W K14 K4 104.4(5) . .
O2T K14 K4 46.9(3) 1_455 .
O19W K14 K4 99.6(4) . .
O23W K14 K4 117.9(5) . .
O28W K14 K4 43.2(5) . .
O145 K14 K4 46.4(3) . .
O45W K14 K4 169.2(7) . .
O15T K14 K4 68.4(3) . .
O50W K14 W15 80.7(5) . .
O2T K14 W15 99.1(3) 1_455 .
O19W K14 W15 145.2(5) . .
O23W K14 W15 75.4(5) . .
O28W K14 W15 68.8(5) . .
O145 K14 W15 27.3(3) . .
O45W K14 W15 128.1(6) . .
O15T K14 W15 24.9(2) . .
K4 K14 W15 58.29(12) . .
O50W K14 K12 172.2(6) . 1_455
O2T K14 K12 43.8(3) 1_455 1_455
O19W K14 K12 94.6(4) . 1_455
O23W K14 K12 74.3(5) . 1_455
O28W K14 K12 119.4(5) . 1_455
O145 K14 K12 80.2(3) . 1_455
O45W K14 K12 87.9(7) . 1_455
O15T K14 K12 131.7(3) . 1_455
K4 K14 K12 81.61(17) . 1_455
W15 K14 K12 106.85(18) . 1_455
O61W K15 O17 95.1(10) . .
O61W K15 O10T 88.4(9) . 1_655
O17 K15 O10T 78.2(4) . 1_655
O61W K15 O11T 106.3(10) . 2_656
O17 K15 O11T 138.4(4) . 2_656
O10T K15 O11T 136.2(5) 1_655 2_656
O61W K15 O70W 64.0(11) . .
O17 K15 O70W 144.2(9) . .
O10T K15 O70W 72.8(8) 1_655 .
O11T K15 O70W 77.2(8) 2_656 .
O61W K15 O44W 164.9(11) . .
O17 K15 O44W 82.2(6) . .
O10T K15 O44W 76.5(6) 1_655 .
O11T K15 O44W 84.9(7) 2_656 .
O70W K15 O44W 110.2(9) . .
O61W K15 O16W 73.9(9) . 2_656
O17 K15 O16W 87.3(5) . 2_656
O10T K15 O16W 156.0(6) 1_655 2_656
O11T K15 O16W 66.1(4) 2_656 2_656
O70W K15 O16W 111.7(8) . 2_656
O44W K15 O16W 120.7(7) . 2_656
O61W K15 O7T 129.5(9) . .
O17 K15 O7T 56.6(4) . .
O10T K15 O7T 119.5(5) 1_655 .
O11T K15 O7T 82.7(4) 2_656 .
O70W K15 O7T 158.8(9) . .
O44W K15 O7T 60.9(6) . .
O16W K15 O7T 64.8(4) 2_656 .
O61W K15 O29W 119.0(9) . 2_656
O17 K15 O29W 128.7(5) . 2_656
O10T K15 O29W 66.8(5) 1_655 2_656
O11T K15 O29W 70.0(5) 2_656 2_656
O70W K15 O29W 55.8(8) . 2_656
O44W K15 O29W 54.6(7) . 2_656
O16W K15 O29W 136.0(6) 2_656 2_656
O7T K15 O29W 110.8(5) . 2_656
O61W K15 W7 112.0(9) . .
O17 K15 W7 30.8(3) . .
O10T K15 W7 104.2(3) 1_655 .
O11T K15 W7 107.7(3) 2_656 .
O70W K15 W7 174.7(8) . .
O44W K15 W7 72.8(5) . .
O16W K15 W7 69.2(4) 2_656 .
O7T K15 W7 26.5(3) . .
O29W K15 W7 127.4(5) 2_656 .
O61W K15 K10 123.1(9) . .
O17 K15 K10 50.9(3) . .
O10T K15 K10 46.1(3) 1_655 .
O11T K15 K10 129.7(4) 2_656 .
O70W K15 K10 114.8(8) . .
O44W K15 K10 44.8(6) . .
O16W K15 K10 133.2(4) 2_656 .
O7T K15 K10 73.6(3) . .
O29W K15 K10 77.9(4) 2_656 .
W7 K15 K10 64.00(13) . .
O61W K15 W11 87.9(9) . 2_656
O17 K15 W11 143.3(3) . 2_656
O10T K15 W11 138.6(3) 1_655 2_656
O11T K15 W11 18.4(3) 2_656 2_656
O70W K15 W11 68.6(8) . 2_656
O44W K15 W11 103.1(6) . 2_656
O16W K15 W11 58.4(4) 2_656 2_656
O7T K15 W11 93.8(3) . 2_656
O29W K15 W11 79.2(4) 2_656 2_656
W7 K15 W11 115.38(14) . 2_656
K10 K15 W11 147.8(3) . 2_656
O52W K16 O30T 73.5(7) 2_447 2_547
O52W K16 O38W 153.4(9) 2_447 .
O30T K16 O38W 123.6(7) 2_547 .
O52W K16 O5T 80.3(7) 2_447 2_557
O30T K16 O5T 116.0(5) 2_547 2_557
O38W K16 O5T 73.8(7) . 2_557
O52W K16 O20T 96.7(7) 2_447 .
O30T K16 O20T 68.1(4) 2_547 .
O38W K16 O20T 108.4(7) . .
O5T K16 O20T 173.6(5) 2_557 .
O52W K16 O34W 141.9(8) 2_447 2_557
O30T K16 O34W 68.9(5) 2_547 2_557
O38W K16 O34W 56.9(7) . 2_557
O5T K16 O34W 111.0(5) 2_557 2_557
O20T K16 O34W 74.9(5) . 2_557
O52W K16 O14W 104.4(7) 2_447 2_557
O30T K16 O14W 67.8(5) 2_547 2_557
O38W K16 O14W 69.6(7) . 2_557
O5T K16 O14W 64.0(4) 2_557 2_557
O20T K16 O14W 122.3(5) . 2_557
O34W K16 O14W 55.6(5) 2_557 2_557
O52W K16 O201 133.7(7) 2_447 .
O30T K16 O201 113.5(4) 2_547 .
O38W K16 O201 62.6(7) . .
O5T K16 O201 126.5(4) 2_557 .
O20T K16 O201 52.1(4) . .
O34W K16 O201 69.7(5) 2_557 .
O14W K16 O201 120.9(5) 2_557 .
O52W K16 W20 115.9(6) 2_447 .
O30T K16 W20 88.1(3) 2_547 .
O38W K16 W20 86.8(7) . .
O5T K16 W20 154.8(4) 2_557 .
O20T K16 W20 23.8(3) . .
O34W K16 W20 69.2(4) 2_557 .
O14W K16 W20 124.4(4) 2_557 .
O201 K16 W20 28.4(3) . .
O52W K16 K20 35.1(6) 2_447 2_447
O30T K16 K20 103.8(4) 2_547 2_447
O38W K16 K20 132.4(7) . 2_447
O5T K16 K20 82.2(3) 2_557 2_447
O20T K16 K20 92.0(3) . 2_447
O34W K16 K20 166.6(4) 2_557 2_447
O14W K16 K20 133.3(4) 2_557 2_447
O201 K16 K20 104.8(4) . 2_447
W20 K16 K20 100.0(2) . 2_447
O52W K16 K7 107.6(6) 2_447 .
O30T K16 K7 42.3(3) 2_547 .
O38W K16 K7 97.4(6) . .
O5T K16 K7 146.3(4) 2_557 .
O20T K16 K7 40.0(3) . .
O34W K16 K7 43.8(4) 2_557 .
O14W K16 K7 82.4(3) 2_557 .
O201 K16 K7 72.0(3) . .
W20 K16 K7 50.70(10) . .
K20 K16 K7 123.3(2) 2_447 .
O52W K16 K8 134.6(7) 2_447 2_557
O30T K16 K8 93.7(3) 2_547 2_557
O38W K16 K8 36.2(6) . 2_557
O5T K16 K8 66.5(3) 2_557 2_557
O20T K16 K8 119.0(3) . 2_557
O34W K16 K8 44.9(4) 2_557 2_557
O14W K16 K8 33.6(3) 2_557 2_557
O201 K16 K8 91.6(3) . 2_557
W20 K16 K8 106.75(17) . 2_557
K20 K16 K8 148.5(2) 2_447 2_557
K7 K16 K8 87.14(16) . 2_557
O313 K17 O36W 112.5(7) . .
O313 K17 O58W 104.0(8) . .
O36W K17 O58W 86.4(10) . .
O313 K17 O49W 71.3(6) . .
O36W K17 O49W 156.7(8) . .
O58W K17 O49W 115.6(10) . .
O313 K17 O8T 122.0(5) . .
O36W K17 O8T 74.4(6) . .
O58W K17 O8T 133.8(8) . .
O49W K17 O8T 84.2(6) . .
O313 K17 O31W 154.7(6) . .
O36W K17 O31W 92.7(7) . .
O58W K17 O31W 73.6(9) . .
O49W K17 O31W 86.7(7) . .
O8T K17 O31W 66.0(5) . .
O313 K17 O2W 60.5(4) . .
O36W K17 O2W 66.9(6) . .
O58W K17 O2W 63.6(8) . .
O49W K17 O2W 128.4(6) . .
O8T K17 O2W 136.4(5) . .
O31W K17 O2W 133.0(5) . .
O313 K17 O33W 151.6(6) . .
O36W K17 O33W 39.2(6) . .
O58W K17 O33W 80.6(8) . .
O49W K17 O33W 132.6(7) . .
O8T K17 O33W 58.0(4) . .
O31W K17 O33W 53.8(5) . .
O2W K17 O33W 98.9(5) . .
O313 K17 K18 67.8(4) . .
O36W K17 K18 44.8(5) . .
O58W K17 K18 99.6(9) . .
O49W K17 K18 131.1(6) . .
O8T K17 K18 95.5(4) . .
O31W K17 K18 137.5(5) . .
O2W K17 K18 42.3(3) . .
O33W K17 K18 83.8(4) . .
O313 K17 W31 25.8(3) . .
O36W K17 W31 130.4(6) . .
O58W K17 W31 86.1(7) . .
O49W K17 W31 62.7(5) . .
O8T K17 W31 137.9(4) . .
O31W K17 W31 131.3(5) . .
O2W K17 W31 65.9(2) . .
O33W K17 W31 163.3(4) . .
K18 K17 W31 88.7(2) . .
O313 K17 W33 23.6(3) . .
O36W K17 W33 96.3(6) . .
O58W K17 W33 121.7(8) . .
O49W K17 W33 79.1(6) . .
O8T K17 W33 102.1(4) . .
O31W K17 W33 162.6(5) . .
O2W K17 W33 64.4(3) . .
O33W K17 W33 132.1(4) . .
K18 K17 W33 53.00(17) . .
W31 K17 W33 49.29(9) . .
O24W K18 O3T 78.3(6) . .
O24W K18 O2W 143.1(6) . .
O3T K18 O2W 138.1(5) . .
O24W K18 O19T 67.8(6) . 1_655
O3T K18 O19T 83.6(5) . 1_655
O2W K18 O19T 103.9(5) . 1_655
O24W K18 O293 86.6(6) . .
O3T K18 O293 147.2(5) . .
O2W K18 O293 64.8(4) . .
O19T K18 O293 117.4(5) 1_655 .
O24W K18 O36W 144.3(7) . .
O3T K18 O36W 66.1(6) . .
O2W K18 O36W 72.3(6) . .
O19T K18 O36W 106.1(7) 1_655 .
O293 K18 O36W 124.1(7) . .
O24W K18 O33T 89.0(6) . .
O3T K18 O33T 92.1(5) . .
O2W K18 O33T 94.6(5) . .
O19T K18 O33T 156.7(6) 1_655 .
O293 K18 O33T 58.4(4) . .
O36W K18 O33T 92.8(6) . .
O24W K18 O29T 56.9(5) . .
O3T K18 O29T 131.5(5) . .
O2W K18 O29T 86.7(4) . .
O19T K18 O29T 64.2(4) 1_655 .
O293 K18 O29T 54.2(4) . .
O36W K18 O29T 154.4(6) . .
O33T K18 O29T 103.6(4) . .
O24W K18 W33 92.4(5) . .
O3T K18 W33 120.1(4) . .
O2W K18 W33 75.2(3) . .
O19T K18 W33 146.3(4) 1_655 .
O293 K18 W33 31.0(3) . .
O36W K18 W33 105.6(6) . .
O33T K18 W33 28.2(2) . .
O29T K18 W33 82.2(3) . .
O24W K18 W19 94.5(5) . 1_655
O3T K18 W19 86.0(4) . 1_655
O2W K18 W19 84.3(3) . 1_655
O19T K18 W19 26.9(3) 1_655 1_655
O293 K18 W19 124.5(4) . 1_655
O36W K18 W19 82.8(5) . 1_655
O33T K18 W19 175.6(4) . 1_655
O29T K18 W19 80.6(3) . 1_655
W33 K18 W19 153.8(3) . 1_655
O24W K18 W29 72.6(5) . .
O3T K18 W29 150.6(5) . .
O2W K18 W29 71.3(3) . .
O19T K18 W29 88.8(4) 1_655 .
O293 K18 W29 28.6(3) . .
O36W K18 W29 143.1(6) . .
O33T K18 W29 83.8(3) . .
O29T K18 W29 26.0(2) . .
W33 K18 W29 58.54(12) . .
W19 K18 W29 99.8(2) 1_655 .
O24W K18 W3 74.0(5) . .
O3T K18 W3 20.3(3) . .
O2W K18 W3 141.8(4) . .
O19T K18 W3 100.1(4) 1_655 .
O293 K18 W3 127.1(4) . .
O36W K18 W3 72.7(5) . .
O33T K18 W3 72.3(3) . .
O29T K18 W3 130.8(4) . .
W33 K18 W3 100.1(2) . .
W19 K18 W3 106.1(2) 1_655 .
W29 K18 W3 138.8(2) . .
O22W K19 O6T 72.9(6) . 2_656
O22W K19 O27T 137.5(7) . .
O6T K19 O27T 128.5(5) 2_656 .
O22W K19 O26W 81.2(7) . .
O6T K19 O26W 61.2(5) 2_656 .
O27T K19 O26W 81.2(6) . .
O22W K19 O28T 63.9(6) . 2_646
O6T K19 O28T 91.4(5) 2_656 2_646
O27T K19 O28T 136.0(5) . 2_646
O26W K19 O28T 141.3(6) . 2_646
O22W K19 O43W 102.7(8) . .
O6T K19 O43W 67.0(6) 2_656 .
O27T K19 O43W 119.1(6) . .
O26W K19 O43W 124.3(7) . .
O28T K19 O43W 54.7(6) 2_646 .
O22W K19 O48W 100.7(7) . .
O6T K19 O48W 145.3(7) 2_656 .
O27T K19 O48W 79.6(6) . .
O26W K19 O48W 153.0(8) . .
O28T K19 O48W 56.7(6) 2_646 .
O43W K19 O48W 81.9(8) . .
O52W K20 O57W 123.3(10) . .
O52W K20 O184 134.3(9) . .
O57W K20 O184 87.2(9) . .
O52W K20 O32W 64.5(8) . .
O57W K20 O32W 83.6(10) . .
O184 K20 O32W 89.4(6) . .
O52W K20 O39W 67.4(9) . .
O57W K20 O39W 133.1(11) . .
O184 K20 O39W 118.5(7) . .
O32W K20 O39W 130.9(8) . .
O52W K20 O68W 91.9(11) . 2_447
O57W K20 O68W 70.9(12) . 2_447
O184 K20 O68W 132.5(9) . 2_447
O32W K20 O68W 127.2(10) . 2_447
O39W K20 O68W 62.9(11) . 2_447
O52W K20 O1W 79.3(7) . .
O57W K20 O1W 150.4(9) . .
O184 K20 O1W 63.6(4) . .
O32W K20 O1W 91.3(6) . .
O39W K20 O1W 70.4(7) . .
O68W K20 O1W 132.0(9) 2_447 .
O52W K20 O18T 144.0(8) . .
O57W K20 O18T 87.6(9) . .
O184 K20 O18T 56.4(5) . .
O32W K20 O18T 145.1(6) . .
O39W K20 O18T 77.9(7) . .
O68W K20 O18T 80.4(9) 2_447 .
O1W K20 O18T 80.1(4) . .
O52W K20 W18 147.8(8) . .
O57W K20 W18 88.3(8) . .
O184 K20 W18 29.5(3) . .
O32W K20 W18 118.8(5) . .
O39W K20 W18 97.0(6) . .
O68W K20 W18 106.1(8) 2_447 .
O1W K20 W18 68.7(3) . .
O18T K20 W18 27.0(3) . .
O52W K20 K13 100.5(7) . .
O57W K20 K13 129.0(9) . .
O184 K20 K13 78.1(4) . .
O32W K20 K13 143.5(6) . .
O39W K20 K13 41.1(6) . .
O68W K20 K13 84.0(8) 2_447 .
O1W K20 K13 52.4(3) . .
O18T K20 K13 43.9(3) . .
W18 K20 K13 56.54(17) . .
O52W K20 K16 37.3(7) . 2_447
O57W K20 K16 97.7(8) . 2_447
O184 K20 K16 171.3(5) . 2_447
O32W K20 K16 84.1(5) . 2_447
O39W K20 K16 62.8(6) . 2_447
O68W K20 K16 56.1(8) 2_447 2_447
O1W K20 K16 110.7(4) . 2_447
O18T K20 K16 130.6(4) . 2_447
W18 K20 K16 157.0(3) . 2_447
K13 K20 K16 103.9(3) . 2_447
O52W K20 K13 134.4(8) . 2_447
O57W K20 K13 65.5(8) . 2_447
O184 K20 K13 87.2(4) . 2_447
O32W K20 K13 149.0(5) . 2_447
O39W K20 K13 76.6(7) . 2_447
O68W K20 K13 45.6(8) 2_447 2_447
O1W K20 K13 114.3(4) . 2_447
O18T K20 K13 37.7(3) . 2_447
W18 K20 K13 60.99(17) . 2_447
K13 K20 K13 65.3(2) . 2_447
K16 K20 K13 101.3(3) 2_447 2_447
K20 O1W K13 80.7(4) . .
K18 O2W K17 86.3(4) . .
K11 O7W K4 121.7(6) . 1_655
K9 O12W K5 107.3(6) . 2_557
K7 O13W K9 95.3(5) . 2_557
K8 O14W K16 107.0(6) . 2_557
K3 O16W K15 87.3(5) . 2_656
K18 O24W K6 98.0(8) . .
K10 O25W K12 89.9(6) . .
K4 O28W K14 90.0(6) . .
K2 O29W K15 100.7(6) . 2_656
K12 O32W K20 117.1(7) 1_445 .
O37W O33W K17 142.0(18) . .
K9 O34W K7 87.0(6) . 2_557
K9 O34W K16 172.2(9) . 2_557
K7 O34W K16 90.4(5) 2_557 2_557
K9 O34W K8 85.6(5) . .
K7 O34W K8 160.2(8) 2_557 .
K16 O34W K8 94.5(5) 2_557 .
K17 O36W K18 91.8(7) . .
K16 O38W K8 110.1(11) . 2_557
K13 O39W K20 93.0(9) . .
K10 O44W K15 88.3(8) . .
K5 O46W K8 143.8(9) . 2_557
K17 O49W K3 113.8(9) . .
K20 O52W K16 107.7(11) . 2_447
K20 O68W K13 96.9(11) 2_447 .
O70W O70W K15 178(4) 2_756 .

loop_
_geom_bond_atom_site_label_1
_geom_bond_atom_site_label_2
_geom_bond_distance
_geom_bond_site_symmetry_2
Ge1 O3G1 1.734(12) .
Ge1 O2G1 1.749(12) .
Ge1 O4G1 1.746(11) .
Ge1 O1G1 1.764(11) .
Ge2 O2G2 1.741(12) .
Ge2 O3G2 1.741(12) .
Ge2 O4G2 1.748(11) .
Ge2 O1G2 1.763(12) .
Ge3 O2G3 1.722(13) .
Ge3 O1G3 1.734(13) .
Ge3 O4G3 1.757(13) .
Ge3 O3G3 1.775(13) .
Ge4 O1G4 1.729(12) .
Ge4 O4G4 1.743(12) .
Ge4 O3G4 1.738(12) .
Ge4 O2G4 1.751(13) .
W1 O1T 1.735(12) .
W1 O17 1.857(12) .
W1 O18 1.876(11) .
W1 O12 1.901(12) .
W1 O13 2.061(13) .
W1 O2G1 2.348(11) .
W1 K4 3.777(4) 1_655
W1 K10 3.952(5) .
W1 K15 4.057(7) .
W2 O2T 1.745(12) .
W2 O25 1.875(12) .
W2 O24 1.881(12) .
W2 O26 1.953(12) .
W2 O12 1.989(12) .
W2 O1G1 2.320(11) .
W2 K12 3.640(6) .
W2 K4 3.758(4) 1_655
W2 K10 3.837(5) .
W3 O3A 1.727(13) .
W3 O3T 1.770(15) .
W3 O38 1.906(13) .
W3 O34 1.956(13) .
W3 O3G1 2.181(11) .
W3 O13 2.300(12) .
W3 K11 3.734(6) .
W3 K18 4.010(9) .
W4 O4T 1.750(14) .
W4 O4A 1.772(12) .
W4 O45 1.919(12) .
W4 O34 1.952(13) .
W4 O24 2.119(12) .
W4 O3G1 2.208(12) .
W5 O5T 1.726(13) .
W5 O5A 1.825(12) .
W5 O45 1.933(12) .
W5 O56 1.942(12) .
W5 O25 2.018(12) .
W5 O1G1 2.326(12) .
W6 O6T 1.740(13) .
W6 O6A 1.786(12) .
W6 O67 1.936(12) .
W6 O56 1.973(12) .
W6 O26 2.013(12) .
W6 O1G1 2.243(12) .
W6 K10 3.952(5) .
W7 O7T 1.736(15) .
W7 O7A 1.752(11) .
W7 O67 1.910(12) .
W7 O78 1.997(12) .
W7 O17 2.082(12) .
W7 O2G1 2.265(12) .
W7 K15 3.863(6) .
W7 K10 4.131(5) .
W8 O8T 1.728(12) .
W8 O8A 1.801(11) .
W8 O38 1.910(13) .
W8 O78 1.910(12) .
W8 O18 2.023(12) .
W8 O2G1 2.316(11) .
W9 O9T 1.720(12) .
W9 O9A 1.808(11) .
W9 O916 1.930(13) .
W9 O912 1.956(13) .
W9 O914 2.052(11) .
W9 O2G2 2.343(12) .
W10 O10T 1.723(12) .
W10 O102 1.867(11) .
W10 O101 1.883(12) .
W10 O104 1.949(12) .
W10 O103 1.976(11) .
W10 O1G2 2.337(12) .
W10 K4 3.782(5) .
W10 K10 3.959(5) 1_455
W11 O11T 1.716(12) .
W11 O11A 1.790(11) .
W11 O112 1.933(12) .
W11 O113 1.938(12) .
W11 O101 2.029(11) .
W11 O1G2 2.275(13) .
W11 K1 3.641(4) .
W11 K3 3.668(5) .
W11 K2 3.727(4) .
W11 K15 4.048(6) 2_656
W12 O12T 1.747(14) .
W12 O12A 1.789(12) .
W12 O112 1.929(12) .
W12 O912 1.932(12) .
W12 O102 2.026(12) .
W12 O2G2 2.296(12) .
W13 O13T 1.739(12) .
W13 O137 1.845(11) .
W13 O135 1.908(12) .
W13 O103 1.936(11) .
W13 O113 1.967(12) .
W13 O1G2 2.300(12) .
W13 K1 3.667(4) .
W13 K4 3.805(4) .
W13 K5 3.897(5) .
W14 O14T 1.722(13) .
W14 O914 1.834(12) .
W14 O104 1.907(12) .
W14 O146 1.914(11) .
W14 O145 1.962(12) .
W14 O3G2 2.319(11) .
W14 K4 3.803(4) .
W15 O15T 1.700(14) .
W15 O157 1.834(12) .
W15 O156 1.944(11) .
W15 O135 1.955(12) .
W15 O145 1.952(12) .
W15 O3G2 2.305(12) .
W15 K4 3.877(4) .
W15 K14 4.009(7) .
W16 O16T 1.728(13) .
W16 O16A 1.776(12) .
W16 O916 1.931(13) .
W16 O156 1.990(12) .
W16 O146 2.014(11) .
W16 O3G2 2.317(11) .
W16 K8 3.645(5) .
W17 O17T 1.736(12) .
W17 O17B 1.805(12) .
W17 O17A 1.809(12) .
W17 O157 2.028(12) .
W17 O137 2.062(11) .
W17 O4G2 2.334(11) .
W17 K6 3.653(5) .
W17 K1 3.683(4) .
W17 K5 3.838(4) .
W18 O18T 1.717(15) .
W18 O185 1.880(13) .
W18 O180 1.901(14) .
W18 O184 1.903(15) .
W18 O189 1.945(13) .
W18 O4G3 2.334(13) .
W18 K13 3.687(7) .
W18 K20 3.743(10) .
W19 O19T 1.761(15) .
W19 O192 1.876(15) .
W19 O193 1.903(16) .
W19 O189 1.919(13) .
W19 O191 1.945(13) .
W19 O3G3 2.305(12) .
W19 K18 3.688(9) 1_455
W19 K13 3.737(7) .
W19 K11 4.003(7) 1_455
W20 O20T 1.728(15) .
W20 O20A 1.764(12) .
W20 O201 1.918(14) .
W20 O205 1.935(13) .
W20 O180 2.163(13) .
W20 O2G3 2.229(14) .
W20 K7 3.586(5) .
W20 K16 3.980(7) .
W21 O21A 1.720(13) .
W21 O21T 1.749(16) .
W21 O212 1.937(15) .
W21 O201 1.962(15) .
W21 O2G3 2.175(12) .
W21 O191 2.264(12) .
W21 K11 3.867(6) 1_455
W22 O22T 1.754(16) .
W22 O22A 1.806(13) .
W22 O212 1.898(14) .
W22 O223 1.926(14) .
W22 O192 2.047(15) .
W22 O3G3 2.299(12) .
W23 O23T 1.755(17) .
W23 O23A 1.767(14) .
W23 O234 1.913(15) .
W23 O223 1.931(14) .
W23 O193 2.034(16) .
W23 O3G3 2.262(12) .
W24 O24T 1.726(15) .
W24 O24A 1.803(14) .
W24 O234 1.923(15) .
W24 O245 1.978(14) .
W24 O184 2.026(15) .
W24 O4G3 2.255(13) .
W25 O25T 1.698(14) .
W25 O25A 1.804(13) .
W25 O205 1.903(12) .
W25 O245 1.920(13) .
W25 O185 2.017(13) .
W25 O4G3 2.303(13) .
W26 O26T 1.704(14) .
W26 O26A 1.788(12) .
W26 O267 1.920(14) .
W26 O260 1.964(13) .
W26 O268 2.064(12) .
W26 O1G4 2.354(12) .
W27 O27T 1.753(16) .
W27 O27A 1.795(13) .
W27 O267 1.924(13) .
W27 O272 1.946(13) .
W27 O271 2.057(13) .
W27 O1G4 2.317(13) .
W28 O28T 1.738(14) .
W28 O268 1.829(12) .
W28 O280 1.918(14) .
W28 O281 1.937(14) .
W28 O289 1.961(13) .
W28 O3G4 2.315(12) .
W29 O29T 1.724(14) .
W29 O294 1.840(13) .
W29 O290 1.930(13) .
W29 O289 1.958(13) .
W29 O293 1.962(13) .
W29 O3G4 2.310(12) .
W29 K18 3.905(8) .
W30 O30T 1.737(14) .
W30 O30A 1.762(12) .
W30 O260 1.898(13) .
W30 O290 1.970(12) .
W30 O280 2.027(14) .
W30 O3G4 2.315(12) .
W30 K7 3.665(5) 2_547
W31 O32B 1.700(16) .
W31 O271 1.848(12) .
W31 O312 1.903(13) .
W31 O281 1.915(14) .
W31 O313 1.980(13) .
W31 O2G4 2.352(13) .
W31 K17 4.044(7) .
W32 O32T 1.722(13) .
W32 O32A 1.783(12) .
W32 O272 1.905(13) .
W32 O323 1.956(11) .
W32 O312 2.019(13) .
W32 O2G4 2.271(13) .
W32 K1 3.629(4) .
W32 K3 3.691(4) .
W32 K2 3.844(5) .
W33 O33T 1.738(12) .
W33 O33A 1.877(12) .
W33 O293 1.888(13) .
W33 O313 1.920(14) .
W33 O323 1.947(12) .
W33 O2G4 2.303(12) .
W33 K18 3.629(9) .
W33 K1 3.689(4) .
W33 K6 3.771(6) .
W33 K17 4.081(9) .
W34 O34T 1.739(13) .
W34 O34A 1.793(12) .
W34 O34B 1.818(12) .
W34 O294 2.030(13) .
W34 O33A 2.049(12) .
W34 O4G4 2.303(11) .
W34 K1 3.691(4) .
W34 K6 3.720(5) .
W34 K5 3.792(5) .
Ni1 O12N 2.027(13) .
Ni1 O1N1 2.024(13) .
Ni1 O4G1 2.044(11) .
Ni1 O5A 2.063(13) .
Ni1 O6A 2.115(12) .
Ni1 O13N 2.123(11) .
Ni2 O12N 2.034(12) .
Ni2 O4G1 2.062(12) .
Ni2 O8A 2.062(11) .
Ni2 O1N2 2.085(13) .
Ni2 O7A 2.113(11) .
Ni2 O24N 2.150(11) .
Ni3 O16A 2.010(13) .
Ni3 O13N 2.057(12) .
Ni3 O17B 2.060(12) .
Ni3 O4G2 2.066(11) .
Ni3 O1N3 2.065(12) .
Ni3 O35N 2.123(12) .
Ni3 K8 3.863(6) .
Ni4 O12N 2.015(12) .
Ni4 O13N 2.063(12) .
Ni4 O24N 2.075(12) .
Ni4 O2G2 2.113(11) .
Ni4 O12A 2.110(13) .
Ni4 O9A 2.125(12) .
Ni5 O11A 2.034(12) .
Ni5 O17A 2.045(12) .
Ni5 O1N5 2.065(12) .
Ni5 O4G2 2.072(11) .
Ni5 O24N 2.077(12) .
Ni5 O35N 2.095(12) .
Ni5 K1 3.652(4) .
Ni5 K3 3.885(5) .
Ni6 O67N 2.043(14) .
Ni6 O1N6 2.052(14) .
Ni6 O25A 2.069(14) .
Ni6 O1G3 2.073(13) .
Ni6 O24A 2.094(13) .
Ni6 O68N 2.104(11) .
Ni7 O67N 2.022(13) .
Ni7 O22A 2.030(13) .
Ni7 O1G3 2.056(13) .
Ni7 O1N7 2.073(19) .
Ni7 O23A 2.117(14) .
Ni7 O78N 2.149(12) .
Ni8 O67N 2.005(12) .
Ni8 O78N 2.064(13) .
Ni8 O68N 2.085(13) .
Ni8 O27A 2.089(14) .
Ni8 O1G4 2.107(12) .
Ni8 O26A 2.125(12) .
Ni9 O30A 2.028(13) .
Ni9 O68N 2.048(12) .
Ni9 O1N9 2.060(14) .
Ni9 O34B 2.059(12) .
Ni9 O4G4 2.094(12) .
Ni9 O90N 2.114(12) .
Ni9 K7 3.860(5) 2_547
Ni10 O32A 2.044(12) .
Ni10 O78N 2.054(12) .
Ni10 O1N0 2.069(12) .
Ni10 O4G4 2.095(12) .
Ni10 O34A 2.101(12) .
Ni10 O90N 2.137(13) .
Ni10 K1 3.604(4) .
O1T K4 2.908(13) 1_655
O2T K14 2.759(15) 1_655
O2T K4 2.885(14) 1_655
O2T K12 3.091(14) .
O3A K6 2.648(13) .
O3T K18 2.669(16) .
O3T K11 2.717(16) .
O5T K16 2.848(14) 2_557
O6T K19 2.879(16) 2_656
O7T K3 2.668(15) 2_656
O7T K15 3.246(15) .
O8T K17 2.789(14) .
O10T K15 2.682(14) 1_455
O10T K10 2.833(13) 1_455
O1N0 K2 2.882(14) .
O11A K1 2.844(12) .
O11A K3 2.895(13) .
O11T K15 2.693(14) 2_656
O11T K3 2.927(12) .
O11T K2 2.963(12) .
O12 K4 3.003(12) 1_655
O12 K10 3.043(12) .
O1N3 K8 2.824(13) .
O13 K11 3.252(15) .
O13T K5 3.098(13) .
O14T K12 2.673(14) 1_455
O14T K10 3.330(14) 1_455
O1N5 K3 2.852(13) .
O15T K14 3.422(15) .
O16T K9 2.675(14) .
O16T K8 2.929(14) .
O16A K8 2.859(14) .
O17T K5 2.774(12) .
O17T K6 3.170(13) .
O17 K15 2.673(14) .
O17 K10 3.059(12) .
O17A K1 2.688(12) .
O17A K6 2.770(13) .
O18T K13 2.798(16) .
O18T K13 2.945(17) 2_447
O18T K20 3.091(18) .
O1N9 K7 2.896(14) 2_547
O19T K18 2.726(18) 1_455
O19T K13 2.859(17) .
O20A K7 2.853(15) .
O20T K7 2.820(14) .
O20T K16 2.999(16) .
O21A K5 2.709(14) .
O25T K9 2.856(15) 1_545
O26 K10 2.796(13) .
O26 K12 2.847(13) .
O27T K19 2.874(18) .
O28T K19 3.032(18) 2_646
O29T K13 2.852(16) 1_655
O29T K18 3.331(16) .
O30A K7 2.875(14) 2_547
O30T K16 2.742(16) 2_547
O30T K7 2.970(15) 2_547
O32A K1 2.795(12) .
O32A K2 3.099(13) .
O32T K3 2.935(12) .
O32T K2 3.056(13) .
O33A K1 2.765(12) .
O33A K6 2.997(13) .
O33T K18 2.914(16) .
O33T K6 3.014(15) .
O34A K1 2.658(13) .
O34A K5 2.887(13) .
O34 K11 3.257(14) .
O34T K6 2.716(13) .
O34T K5 3.341(14) .
O67 K10 3.064(12) .
O103 K4 2.826(12) .
O104 K4 2.859(12) .
O113 K1 2.771(12) .
O113 K2 2.867(12) .
O135 K4 2.831(12) .
O137 K1 2.758(13) .
O137 K5 3.186(13) .
O145 K4 2.865(12) .
O145 K14 2.911(14) .
O184 K20 2.783(17) .
O189 K13 2.926(15) .
O192 K11 2.970(17) 1_455
O201 K16 3.207(17) .
O293 K18 2.837(15) .
O313 K17 2.733(15) .
O323 K1 2.777(13) .
O323 K3 2.814(12) .
O24T K12 2.718(17) 1_445
O21T K11 2.772(17) 1_455
K2 O27W 2.77(2) .
K2 O29W 2.79(2) .
K2 O5W 2.801(15) .
K2 O69W 3.05(3) .
K3 O7T 2.667(15) 2_656
K3 O16W 2.818(19) .
K3 O3W 2.876(14) .
K3 O49W 3.41(3) .
K4 O28W 2.70(2) .
K4 O7W 2.822(15) 1_455
K4 O2T 2.885(14) 1_455
K4 O1T 2.908(13) 1_455
K4 O12 3.003(12) 1_455
K4 W2 3.758(4) 1_455
K4 W1 3.777(4) 1_455
K5 O46W 2.85(3) .
K5 O12W 2.902(18) 2_557
K5 O30W 2.913(19) .
K6 O24W 2.73(2) .
K6 O6W 2.902(15) .
K7 O62W 2.71(4) .
K7 O13W 2.739(15) .
K7 O30A 2.875(14) 2_547
K7 O1N9 2.896(14) 2_547
K7 O30T 2.970(15) 2_547
K7 O34W 3.01(2) 2_557
K7 W30 3.665(5) 2_547
K7 Ni9 3.860(5) 2_547
K7 K9 4.060(7) 2_557
K8 O14W 2.772(18) .
K8 O46W 2.86(3) 2_557
K8 O47W 2.89(2) .
K8 O38W 3.01(3) 2_557
K8 O34W 3.40(2) .
K8 K9 4.282(8) .
K8 K16 4.792(9) 2_557
K9 O12W 2.713(18) .
K9 O13W 2.758(16) 2_557
K9 O21W 2.76(2) .
K9 O25T 2.856(15) 1_565
K9 O34W 2.89(2) .
K9 K7 4.060(7) 2_557
K9 K5 4.525(8) 2_557
K10 O44W 2.77(3) .
K10 O10T 2.833(13) 1_655
K10 O8W 2.841(16) .
K10 O25W 2.91(2) .
K10 O14T 3.330(14) 1_655
K10 K15 3.933(9) .
K11 O7W 2.701(16) .
K11 O21T 2.772(17) 1_655
K11 O40W 2.86(3) .
K11 O192 2.970(17) 1_655
K11 W21 3.867(6) 1_655
K11 W19 4.003(7) 1_655
K11 K18 4.666(11) .
K11 K4 4.823(8) 1_655
K12 O14T 2.673(14) 1_655
K12 O32W 2.68(2) 1_665
K12 O24T 2.718(17) 1_665
K12 O42W 2.83(3) .
K12 O25W 2.93(2) .
K12 K14 4.425(12) 1_655
K12 K20 4.727(13) 1_665
K13 O39W 2.65(3) .
K13 O65W 2.71(4) 2_447
K13 O29T 2.852(16) 1_455
K13 O18T 2.945(17) 2_447
K13 O1W 3.229(16) .
K13 O68W 3.39(4) .
K13 K20 4.024(13) .
K14 O50W 2.73(2) .
K14 O2T 2.759(15) 1_455
K14 O19W 2.784(18) .
K14 O23W 2.83(2) .
K14 O28W 2.88(2) .
K14 O45W 2.93(3) .
K14 K12 4.425(12) 1_455
K15 O61W 2.51(4) .
K15 O10T 2.682(14) 1_655
K15 O11T 2.694(14) 2_656
K15 O70W 2.75(3) .
K15 O44W 2.88(3) .
K15 O16W 3.112(19) 2_656
K15 O29W 3.28(2) 2_656
K15 W11 4.048(6) 2_656
K16 O52W 2.70(3) 2_447
K16 O30T 2.742(16) 2_547
K16 O38W 2.83(3) .
K16 O5T 2.848(14) 2_557
K16 O34W 3.12(2) 2_557
K16 O14W 3.182(19) 2_557
K16 K20 4.239(13) 2_447
K16 K8 4.792(9) 2_557
K17 O36W 2.78(3) .
K17 O58W 2.79(4) .
K17 O49W 2.78(3) .
K17 O31W 2.93(2) .
K17 O2W 3.174(15) .
K17 O33W 3.195(18) .
K17 K18 4.052(14) .
K18 O24W 2.67(2) .
K18 O2W 2.732(15) .
K18 O19T 2.726(18) 1_655
K18 O36W 2.86(3) .
K18 W19 3.688(9) 1_655
K19 O22W 2.79(2) .
K19 O6T 2.879(16) 2_656
K19 O26W 2.90(2) .
K19 O28T 3.032(18) 2_646
K19 O43W 3.18(3) .
K19 O48W 3.28(3) .
K20 O52W 2.56(3) .
K20 O57W 2.74(4) .
K20 O32W 2.86(2) .
K20 O39W 2.90(3) .
K20 O68W 2.88(4) 2_447
K20 O1W 2.978(16) .
K20 K16 4.239(13) 2_447
K20 K13 4.704(15) 2_447
O7W K4 2.822(15) 1_655
O12W K5 2.902(18) 2_557
O13W K9 2.757(16) 2_557
O14W K16 3.182(18) 2_557
O16W K15 3.112(19) 2_656
O29W K15 3.28(2) 2_656
O32W K12 2.68(2) 1_445
O33W O37W 1.12(3) .
O34W K7 3.01(2) 2_557
O34W K16 3.12(2) 2_557
O38W K8 3.01(3) 2_557
O46W K8 2.86(3) 2_557
O52W K16 2.69(3) 2_447
O65W K13 2.71(4) 2_447
O68W K20 2.88(4) 2_447
O70W O70W 1.25(6) 2_756
